data_4076932
loop_
_publ_author_name
'Zi, Guofu'
'Li, Hung-Wing'
'Xie, Zuowei'

_publ_section_title
;
 Synthesis, Structural Characterization, and Reactivity of
 Lanthanacarboranes Incorporating &#x201C;Carbons-Adjacent&#x201D;nido-
 andarachno-Carborane Anions of the C2B10System
;
_journal_issue 16
_journal_name_full Organometallics
_journal_page_first 3464
_journal_paper_doi 10.1021/om020299p
_journal_volume 21
_journal_year 2002
_chemical_formula_sum 'C176 H336 B80 Er4 Na20 O24'
_chemical_formula_weight 4830.09
_chemical_name_systematic
; 
 ? 
;
_space_group_IT_number 2
_symmetry_cell_setting triclinic
_symmetry_space_group_name_Hall '-P 1'
_symmetry_space_group_name_H-M 'P -1'
_atom_sites_solution_hydrogens geom
_atom_sites_solution_primary direct
_atom_sites_solution_secondary difmap
_audit_creation_method SHELXL-97
_cell_angle_alpha 113.2180(10)
_cell_angle_beta 106.0260(10)
_cell_angle_gamma 93.3440(10)
_cell_formula_units_Z 1
_cell_length_a 19.1538(10)
_cell_length_b 20.9968(11)
_cell_length_c 21.1095(11)
_cell_measurement_temperature 293(2)
_cell_volume 7363.3(7)
_computing_structure_refinement 'SHELXL-97 (Sheldrick, 1997)'
_computing_structure_solution 'SHELXS-97 (Sheldrick, 1990)'
_diffrn_ambient_temperature 293(2)
_diffrn_measured_fraction_theta_full 0.997
_diffrn_measured_fraction_theta_max 0.997
_diffrn_radiation_monochromator graphite
_diffrn_radiation_source 'fine-focus sealed tube'
_diffrn_radiation_type MoK\a
_diffrn_radiation_wavelength 0.71073
_diffrn_reflns_av_R_equivalents 0.0613
_diffrn_reflns_av_sigmaI/netI 0.0997
_diffrn_reflns_limit_h_max 20
_diffrn_reflns_limit_h_min -20
_diffrn_reflns_limit_k_max 22
_diffrn_reflns_limit_k_min -22
_diffrn_reflns_limit_l_max 13
_diffrn_reflns_limit_l_min -22
_diffrn_reflns_number 31668
_diffrn_reflns_theta_full 25.00
_diffrn_reflns_theta_max 25.00
_diffrn_reflns_theta_min 1.11
_exptl_absorpt_coefficient_mu 1.204
_exptl_absorpt_correction_T_max 1.0000
_exptl_absorpt_correction_T_min 0.8305
_exptl_absorpt_correction_type SADABS
_exptl_crystal_colour red
_exptl_crystal_density_diffrn 1.089
_exptl_crystal_density_method 'not measured'
_exptl_crystal_description block
_exptl_crystal_F_000 2476
_exptl_crystal_size_max 0.54
_exptl_crystal_size_mid 0.52
_exptl_crystal_size_min 0.50
_refine_diff_density_max 2.194
_refine_diff_density_min -0.658
_refine_diff_density_rms 0.192
_refine_ls_extinction_method none
_refine_ls_goodness_of_fit_ref 0.998
_refine_ls_hydrogen_treatment mixed
_refine_ls_matrix_type full
_refine_ls_number_parameters 1474
_refine_ls_number_reflns 19215
_refine_ls_number_restraints 158
_refine_ls_restrained_S_all 0.996
_refine_ls_R_factor_all 0.1229
_refine_ls_R_factor_gt 0.0790
_refine_ls_shift/su_max 0.156
_refine_ls_shift/su_mean 0.003
_refine_ls_structure_factor_coef Fsqd
_refine_ls_weighting_details 'calc w=1/[\s^2^(Fo^2^)+(0.1787P)^2^+0.0000P] where P=(Fo^2^+2Fc^2^)/3'
_refine_ls_weighting_scheme calc
_refine_ls_wR_factor_gt 0.2375
_refine_ls_wR_factor_ref 0.2688
_reflns_number_gt 11478
_reflns_number_total 19215
_reflns_threshold_expression >2sigma(I)
_cod_data_source_file om020299p.cif
_cod_data_source_block 13
_cod_original_sg_symbol_H-M P(-1)
_cod_database_code 4076932

loop_
_symmetry_equiv_pos_as_xyz
'x, y, z'
'-x, -y, -z'

loop_
_atom_site_label
_atom_site_type_symbol
_atom_site_fract_x
_atom_site_fract_y
_atom_site_fract_z
_atom_site_U_iso_or_equiv
_atom_site_adp_type
_atom_site_occupancy
_atom_site_symmetry_multiplicity
_atom_site_calc_flag
_atom_site_refinement_flags
Er1 Er 0.854382(9) 0.024648(8) 0.618368(8) 0.05188(6) Uani 1 1 d .
Er2 Er 0.728195(9) -0.236252(8) 0.198406(9) 0.05523(6) Uani 1 1 d .
Na1 Na 0.98449(8) -0.20891(8) 0.43181(8) 0.0707(6) Uani 1 1 d .
Na2 Na 0.78853(8) -0.09971(7) 0.40633(7) 0.0638(6) Uani 1 1 d .
Na3 Na 0.92366(8) -0.13120(7) 0.27906(7) 0.0633(5) Uani 1 1 d .
Na4 Na 0.83700(8) 0.06531(7) 0.35771(8) 0.0664(6) Uani 1 1 d .
Na5 Na 0.88476(9) -0.02573(8) 0.16066(8) 0.0771(6) Uani 1 1 d .
Na6 Na 0.62463(9) -0.00413(9) 0.36433(10) 0.0872(7) Uani 1 1 d .
Na7 Na 1.0000 0.0000 0.5000 0.0932(10) Uani 1 2 d S
Na8 Na 0.79060(9) -0.27626(8) 0.46160(9) 0.0784(6) Uani 1 1 d .
Na9 Na 0.78842(11) -0.49258(9) 0.04990(9) 0.0937(8) Uani 1 1 d .
Na10 Na 0.80537(12) 0.31072(10) 0.68077(12) 0.0365(8) Uani 0.50 1 d P
Na11 Na 0.50987(19) -0.04641(19) 0.1001(2) 0.1074(16) Uani 0.50 1 d P
B3 B 0.9694(2) 0.0097(2) 0.7076(2) 0.0576(16) Uani 1 1 d .
H3 H 0.9963 0.0638 0.7482 0.069 Uiso 1 1 calc R
B4 B 0.9881(2) -0.0155(2) 0.6261(2) 0.0541(15) Uani 1 1 d .
H4 H 0.9857 0.0159 0.5946 0.065 Uiso 1 1 calc R
B5 B 0.9177(2) -0.0812(2) 0.5455(2) 0.0513(15) Uani 1 1 d .
H5 H 0.9125 -0.0806 0.4925 0.062 Uiso 1 1 calc R
B6 B 0.8387(2) -0.1109(2) 0.5587(2) 0.0581(16) Uani 1 1 d .
H6 H 0.7881 -0.1276 0.5113 0.070 Uiso 1 1 calc R
B7 B 0.9601(3) -0.0671(2) 0.7273(2) 0.0644(17) Uani 1 1 d .
H7 H 0.9367 -0.0953 0.7532 0.077 Uiso 1 1 calc R
B8 B 1.0231(2) -0.0566(2) 0.6843(2) 0.0585(16) Uani 1 1 d .
H8 H 1.0822 -0.0470 0.7153 0.070 Uiso 1 1 calc R
B9 B 0.9956(2) -0.1069(2) 0.5910(2) 0.0581(16) Uani 1 1 d .
H9 H 1.0383 -0.1255 0.5661 0.070 Uiso 1 1 calc R
B10 B 0.9118(2) -0.1610(2) 0.5559(2) 0.0598(17) Uani 1 1 d .
H10 H 0.9051 -0.2130 0.5108 0.072 Uiso 1 1 calc R
B11 B 0.8649(2) -0.1564(2) 0.6171(2) 0.0621(17) Uani 1 1 d .
H11 H 0.8539 -0.1730 0.6573 0.074 Uiso 1 1 calc R
B12 B 0.9644(3) -0.1420(2) 0.6455(2) 0.0631(17) Uani 1 1 d .
H12 H 0.9825 -0.1844 0.6606 0.076 Uiso 1 1 calc R
B13 B 0.9053(2) 0.12253(19) 0.5879(2) 0.0482(14) Uani 1 1 d .
H13 H 0.9638 0.1185 0.5960 0.058 Uiso 1 1 calc R
B14 B 0.8410(2) 0.0580(2) 0.5041(2) 0.0591(17) Uani 1 1 d .
H14 H 0.8628 0.0192 0.4654 0.071 Uiso 1 1 calc R
B15 B 0.7509(2) 0.0325(2) 0.5069(3) 0.0677(19) Uani 1 1 d .
H15 H 0.7213 -0.0217 0.4691 0.081 Uiso 1 1 calc R
B16 B 0.7342(2) 0.0723(2) 0.5887(2) 0.0608(17) Uani 1 1 d .
H16 H 0.6942 0.0397 0.5976 0.073 Uiso 1 1 calc R
B17 B 0.8693(2) 0.2042(2) 0.6112(2) 0.0578(16) Uani 1 1 d .
H17 H 0.9081 0.2551 0.6419 0.069 Uiso 1 1 calc R
B18 B 0.8529(2) 0.1494(2) 0.5194(2) 0.0609(16) Uani 1 1 d .
H18 H 0.8799 0.1700 0.4898 0.073 Uiso 1 1 calc R
B19 B 0.7647(2) 0.0943(2) 0.4715(2) 0.0635(18) Uani 1 1 d .
H19 H 0.7403 0.0817 0.4133 0.076 Uiso 1 1 calc R
B20 B 0.7051(2) 0.1037(2) 0.5238(3) 0.0705(19) Uani 1 1 d .
H20 H 0.6455 0.0978 0.4970 0.085 Uiso 1 1 calc R
B21 B 0.7416(2) 0.1660(2) 0.6127(2) 0.0650(17) Uani 1 1 d .
H21 H 0.7082 0.1964 0.6443 0.078 Uiso 1 1 calc R
B22 B 0.7740(2) 0.1814(3) 0.5436(2) 0.0668(18) Uani 1 1 d .
H22 H 0.7578 0.2293 0.5392 0.080 Uiso 1 1 calc R
B23 B 0.7869(2) -0.1289(2) 0.1803(2) 0.0540(15) Uani 1 1 d .
H23 H 0.8454 -0.1328 0.1873 0.065 Uiso 1 1 calc R
B24 B 0.7661(2) -0.0915(2) 0.2623(2) 0.0618(17) Uani 1 1 d .
H24 H 0.8122 -0.0743 0.3136 0.074 Uiso 1 1 calc R
B25 B 0.6749(2) -0.1216(2) 0.2608(3) 0.0603(17) Uani 1 1 d .
H25 H 0.6690 -0.1218 0.3112 0.072 Uiso 1 1 calc R
B26 B 0.6130(3) -0.1828(2) 0.1741(2) 0.0630(17) Uani 1 1 d .
H26 H 0.5694 -0.2176 0.1764 0.076 Uiso 1 1 calc R
B27 B 0.7241(2) -0.1032(2) 0.1138(2) 0.0591(16) Uani 1 1 d .
H27 H 0.6928 -0.1122 0.0579 0.071 Uiso 1 1 calc R
B28 B 0.7573(2) -0.0454(2) 0.2046(2) 0.0587(16) Uani 1 1 d .
H28 H 0.7955 0.0029 0.2186 0.070 Uiso 1 1 calc R
B29 B 0.6974(2) -0.0407(2) 0.2536(3) 0.0650(18) Uani 1 1 d .
H29 H 0.7016 0.0106 0.2986 0.078 Uiso 1 1 calc R
B30 B 0.6099(3) -0.0920(2) 0.2019(3) 0.073(2) Uani 1 1 d .
H30 H 0.5617 -0.0711 0.2148 0.087 Uiso 1 1 calc R
B31 B 0.6011(3) -0.1432(2) 0.1095(3) 0.075(2) Uani 1 1 d .
H31 H 0.5799 -0.1703 0.0496 0.090 Uiso 1 1 calc R
B32 B 0.6611(3) -0.0583(2) 0.1587(3) 0.0698(18) Uani 1 1 d .
H32 H 0.6385 -0.0229 0.1346 0.084 Uiso 1 1 calc R
B33 B 0.7746(2) -0.3501(2) 0.1469(2) 0.0581(16) Uani 1 1 d .
H33 H 0.7642 -0.3596 0.0897 0.070 Uiso 1 1 calc R
B34 B 0.8554(2) -0.2866(2) 0.2103(2) 0.0575(16) Uani 1 1 d .
H34 H 0.8907 -0.2597 0.1916 0.069 Uiso 1 1 calc R
B35 B 0.8507(2) -0.2388(2) 0.3005(2) 0.0553(16) Uani 1 1 d .
H35 H 0.8825 -0.1846 0.3334 0.066 Uiso 1 1 calc R
B36 B 0.7683(2) -0.2588(2) 0.3169(2) 0.0586(16) Uani 1 1 d .
H36 H 0.7550 -0.2146 0.3587 0.070 Uiso 1 1 calc R
B37 B 0.7621(3) -0.4176(2) 0.1804(2) 0.0663(18) Uani 1 1 d .
H37 H 0.7277 -0.4567 0.1871 0.080 Uiso 1 1 calc R
B38 B 0.8515(2) -0.3785(2) 0.1920(2) 0.0600(17) Uani 1 1 d .
H38 H 0.8846 -0.4115 0.1619 0.072 Uiso 1 1 calc R
B39 B 0.8957(2) -0.3131(2) 0.2792(2) 0.0619(17) Uani 1 1 d .
H39 H 0.9562 -0.3063 0.3011 0.074 Uiso 1 1 calc R
B40 B 0.8463(3) -0.3014(2) 0.3395(2) 0.0624(17) Uani 1 1 d .
H40 H 0.8771 -0.2897 0.3964 0.075 Uiso 1 1 calc R
B41 B 0.7579(3) -0.3527(2) 0.3018(3) 0.0672(19) Uani 1 1 d .
H41 H 0.7225 -0.4035 0.2853 0.081 Uiso 1 1 calc R
B42 B 0.8316(3) -0.3886(2) 0.2672(2) 0.0622(17) Uani 1 1 d .
H42 H 0.8434 -0.4343 0.2786 0.075 Uiso 1 1 calc R
C1 C 0.83244(19) -0.08372(17) 0.63864(18) 0.0516(13) Uani 1 1 d .
C2 C 0.89347(19) -0.02795(18) 0.70780(18) 0.0552(13) Uani 1 1 d .
C3 C 0.75464(19) -0.0863(2) 0.64722(19) 0.0667(15) Uani 1 1 d .
H3A H 0.7358 -0.0449 0.6457 0.080 Uiso 1 1 calc R
H3B H 0.7210 -0.1277 0.6070 0.080 Uiso 1 1 calc R
C4 C 0.7066(3) -0.1351(3) 0.7240(3) 0.105(2) Uani 1 1 d .
H4A H 0.6681 -0.1657 0.6827 0.126 Uiso 1 1 calc R
C5 C 0.7130(3) -0.1356(3) 0.7917(3) 0.128(2) Uani 1 1 d .
H5A H 0.6787 -0.1665 0.7948 0.154 Uiso 1 1 calc R
C6 C 0.7672(3) -0.0926(3) 0.8508(3) 0.117(2) Uani 1 1 d .
H6A H 0.7719 -0.0941 0.8952 0.140 Uiso 1 1 calc R
C7 C 0.8177(3) -0.0446(2) 0.8467(2) 0.0917(19) Uani 1 1 d .
H7A H 0.8548 -0.0137 0.8891 0.110 Uiso 1 1 calc R
C8 C 0.8139(2) -0.0419(2) 0.7821(2) 0.0721(15) Uani 1 1 d .
C9 C 0.7577(2) -0.0889(2) 0.7181(2) 0.0734(15) Uani 1 1 d .
C10 C 0.8627(2) 0.0069(2) 0.77251(18) 0.0639(14) Uani 1 1 d .
H10A H 0.9042 0.0308 0.8173 0.077 Uiso 1 1 calc R
H10B H 0.8359 0.0424 0.7647 0.077 Uiso 1 1 calc R
C11 C 0.79925(19) 0.13723(17) 0.65924(19) 0.0566(13) Uani 1 1 d .
C12 C 0.87755(18) 0.15926(18) 0.65784(17) 0.0496(12) Uani 1 1 d .
C13 C 0.7969(2) 0.1612(2) 0.7389(2) 0.0762(17) Uani 1 1 d .
H13A H 0.7461 0.1558 0.7385 0.091 Uiso 1 1 calc R
H13B H 0.8226 0.1329 0.7611 0.091 Uiso 1 1 calc R
C14 C 0.8001(3) 0.2924(3) 0.8180(2) 0.106(2) Uani 1 1 d .
H14A H 0.7526 0.2812 0.8185 0.127 Uiso 1 1 calc R
C15 C 0.8363(3) 0.3632(2) 0.8538(3) 0.109(2) Uani 1 1 d .
H15A H 0.8143 0.3987 0.8791 0.131 Uiso 1 1 calc R
C16 C 0.9048(3) 0.3781(2) 0.8502(3) 0.106(2) Uani 1 1 d .
H16A H 0.9282 0.4252 0.8721 0.128 Uiso 1 1 calc R
C17 C 0.9408(3) 0.3287(2) 0.8165(2) 0.090(2) Uani 1 1 d .
H17A H 0.9885 0.3413 0.8173 0.108 Uiso 1 1 calc R
C18 C 0.9032(2) 0.2550(2) 0.77921(19) 0.0653(15) Uani 1 1 d .
C19 C 0.8340(2) 0.2369(2) 0.78064(19) 0.0684(15) Uani 1 1 d .
C20 C 0.9350(2) 0.19749(19) 0.7341(2) 0.0658(15) Uani 1 1 d .
H20A H 0.9460 0.1647 0.7559 0.079 Uiso 1 1 calc R
H20B H 0.9804 0.2172 0.7312 0.079 Uiso 1 1 calc R
C21 C 0.6419(2) -0.20796(19) 0.10249(19) 0.0606(14) Uani 1 1 d .
C22 C 0.7217(2) -0.18285(19) 0.10500(18) 0.0595(14) Uani 1 1 d .
C23 C 0.6038(3) -0.2765(2) 0.0368(2) 0.0752(17) Uani 1 1 d .
H23A H 0.6245 -0.3150 0.0443 0.090 Uiso 1 1 calc R
H23B H 0.5516 -0.2846 0.0309 0.090 Uiso 1 1 calc R
C24 C 0.5569(3) -0.2971(2) -0.0976(2) 0.121(2) Uani 1 1 d .
H24A H 0.5082 -0.3089 -0.1004 0.145 Uiso 1 1 calc R
C25 C 0.5714(4) -0.3016(3) -0.1592(3) 0.170(3) Uani 1 1 d .
H25A H 0.5330 -0.3205 -0.2034 0.203 Uiso 1 1 calc R
C26 C 0.6395(4) -0.2796(3) -0.1578(3) 0.167(3) Uani 1 1 d .
H26A H 0.6481 -0.2810 -0.1995 0.200 Uiso 1 1 calc R
C27 C 0.6957(4) -0.2552(3) -0.0927(3) 0.127(3) Uani 1 1 d .
H27A H 0.7430 -0.2391 -0.0904 0.153 Uiso 1 1 calc R
C28 C 0.6839(3) -0.2538(2) -0.0285(2) 0.0876(19) Uani 1 1 d .
C29 C 0.6128(3) -0.2753(2) -0.0311(2) 0.0869(19) Uani 1 1 d .
C30 C 0.7459(2) -0.23163(19) 0.04377(18) 0.0682(16) Uani 1 1 d .
H30A H 0.7572 -0.2730 0.0514 0.082 Uiso 1 1 calc R
H30B H 0.7902 -0.2077 0.0428 0.082 Uiso 1 1 calc R
C31 C 0.7060(2) -0.36507(18) 0.17384(19) 0.0586(14) Uani 1 1 d .
C32 C 0.7028(2) -0.32436(17) 0.25337(18) 0.0540(13) Uani 1 1 d .
C33 C 0.6265(2) -0.3974(2) 0.1181(2) 0.0713(17) Uani 1 1 d .
H33A H 0.6034 -0.3602 0.1099 0.086 Uiso 1 1 calc R
H33B H 0.6296 -0.4308 0.0719 0.086 Uiso 1 1 calc R
C34 C 0.5339(3) -0.5004(2) 0.0999(3) 0.093(2) Uani 1 1 d .
H34A H 0.5329 -0.5249 0.0520 0.111 Uiso 1 1 calc R
C35 C 0.4899(3) -0.5296(2) 0.1274(3) 0.119(3) Uani 1 1 d .
H35A H 0.4589 -0.5733 0.0974 0.143 Uiso 1 1 calc R
C36 C 0.4912(3) -0.4964(3) 0.1960(3) 0.120(2) Uani 1 1 d .
H36A H 0.4632 -0.5172 0.2149 0.144 Uiso 1 1 calc R
C37 C 0.5349(3) -0.4305(2) 0.2386(3) 0.094(2) Uani 1 1 d .
H37A H 0.5340 -0.4061 0.2858 0.113 Uiso 1 1 calc R
C38 C 0.5786(2) -0.3999(2) 0.2147(2) 0.0709(16) Uani 1 1 d .
C39 C 0.5799(2) -0.43396(19) 0.1439(2) 0.0702(16) Uani 1 1 d .
C40 C 0.6250(2) -0.3251(2) 0.2590(2) 0.0707(16) Uani 1 1 d .
H40A H 0.6015 -0.2932 0.2409 0.085 Uiso 1 1 calc R
H40B H 0.6280 -0.3089 0.3097 0.085 Uiso 1 1 calc R
O41 O 0.84423(18) -0.36452(14) 0.49013(17) 0.1153(16) Uani 1 1 d D
C42 C 0.8364(3) -0.4300(2) 0.4397(3) 0.192(5) Uani 1 1 d D
H42A H 0.8430 -0.4282 0.3965 0.230 Uiso 1 1 calc R
H42B H 0.7868 -0.4555 0.4262 0.230 Uiso 1 1 calc R
C43 C 0.8870(3) -0.4655(2) 0.4651(4) 0.277(7) Uani 1 1 d D
H43A H 0.8626 -0.5028 0.4721 0.333 Uiso 1 1 calc R
H43B H 0.9134 -0.4861 0.4310 0.333 Uiso 1 1 calc R
C44 C 0.9341(3) -0.4160(2) 0.5296(4) 0.279(6) Uani 1 1 d D
H44A H 0.9849 -0.4157 0.5303 0.335 Uiso 1 1 calc R
H44B H 0.9289 -0.4251 0.5699 0.335 Uiso 1 1 calc R
C45 C 0.9138(3) -0.3525(2) 0.5342(4) 0.336(6) Uani 1 1 d D
H45A H 0.9174 -0.3227 0.5841 0.403 Uiso 1 1 calc R
H45B H 0.9470 -0.3283 0.5200 0.403 Uiso 1 1 calc R
O55 O 0.8687(2) 0.4011(2) 0.67065(17) 0.0603(18) Uani 0.50 1 d PD
C56 C 0.8637(3) 0.3923(4) 0.6042(2) 0.146(6) Uani 0.50 1 d PD
H56A H 0.8256 0.4159 0.5874 0.175 Uiso 0.50 1 calc PR
H56B H 0.8497 0.3424 0.5715 0.175 Uiso 0.50 1 calc PR
C57 C 0.9308(3) 0.4196(5) 0.6026(3) 0.185(6) Uani 0.50 1 d PD
H57A H 0.9559 0.3819 0.5814 0.222 Uiso 0.50 1 calc PR
H57B H 0.9233 0.4471 0.5745 0.222 Uiso 0.50 1 calc PR
C58 C 0.9706(3) 0.4611(4) 0.6737(2) 0.127(6) Uani 0.50 1 d PD
H58A H 0.9693 0.5105 0.6854 0.152 Uiso 0.50 1 calc PR
H58B H 1.0217 0.4550 0.6842 0.152 Uiso 0.50 1 calc PR
C59 C 0.9363(3) 0.4382(3) 0.7122(2) 0.092(4) Uani 0.50 1 d PD
H59A H 0.9656 0.4092 0.7304 0.111 Uiso 0.50 1 calc PR
H59B H 0.9331 0.4787 0.7537 0.111 Uiso 0.50 1 calc PR
O65 O 0.5372(2) -0.07522(19) 0.37644(16) 0.155(2) Uani 1 1 d D
C66 C 0.5345(4) -0.0843(2) 0.4368(2) 0.233(6) Uani 1 1 d D
H66A H 0.5832 -0.0681 0.4734 0.279 Uiso 1 1 calc R
H66B H 0.5008 -0.0568 0.4576 0.279 Uiso 1 1 calc R
C67 C 0.5114(8) -0.1524(2) 0.4172(3) 0.430(13) Uani 1 1 d D
H67A H 0.4778 -0.1583 0.4423 0.516 Uiso 1 1 calc R
H67B H 0.5530 -0.1748 0.4286 0.516 Uiso 1 1 calc R
C68 C 0.4741(4) -0.1824(2) 0.3396(2) 0.272(5) Uani 1 1 d D
H68A H 0.4873 -0.2276 0.3157 0.326 Uiso 1 1 calc R
H68B H 0.4209 -0.1892 0.3289 0.326 Uiso 1 1 calc R
C69 C 0.4965(4) -0.1363(2) 0.3174(2) 0.296(6) Uani 1 1 d D
H69A H 0.4539 -0.1256 0.2886 0.355 Uiso 1 1 calc R
H69B H 0.5264 -0.1565 0.2869 0.355 Uiso 1 1 calc R
O71 O 0.81181(16) 0.16448(14) 0.33530(19) 0.1115(15) Uani 1 1 d D
C72 C 0.8552(2) 0.23103(18) 0.3722(4) 0.149(3) Uani 1 1 d D
H72A H 0.8816 0.2394 0.4219 0.179 Uiso 1 1 calc R
H72B H 0.8913 0.2347 0.3488 0.179 Uiso 1 1 calc R
C73 C 0.8125(3) 0.2793(2) 0.3722(6) 0.262(7) Uani 1 1 d D
H73A H 0.8248 0.3045 0.3457 0.314 Uiso 1 1 calc R
H73B H 0.8199 0.3132 0.4218 0.314 Uiso 1 1 calc R
C74 C 0.7366(3) 0.2422(2) 0.3375(7) 0.306(9) Uani 1 1 d D
H74A H 0.7079 0.2598 0.3700 0.367 Uiso 1 1 calc R
H74B H 0.7141 0.2479 0.2933 0.367 Uiso 1 1 calc R
C75 C 0.7397(2) 0.1749(2) 0.3221(5) 0.272(6) Uani 1 1 d D
H75A H 0.7115 0.1459 0.2713 0.326 Uiso 1 1 calc R
H75B H 0.7176 0.1604 0.3516 0.326 Uiso 1 1 calc R
O75 O 0.85328(17) 0.05806(15) 0.11546(18) 0.1161(16) Uani 1 1 d D
C76 C 0.7841(3) 0.0563(2) 0.0720(4) 0.283(5) Uani 1 1 d D
H76A H 0.7463 0.0301 0.0796 0.340 Uiso 1 1 calc R
H76B H 0.7803 0.0339 0.0209 0.340 Uiso 1 1 calc R
C77 C 0.7751(3) 0.1277(2) 0.0923(6) 0.362(9) Uani 1 1 d D
H77A H 0.7530 0.1353 0.0493 0.435 Uiso 1 1 calc R
H77B H 0.7430 0.1389 0.1221 0.435 Uiso 1 1 calc R
C78 C 0.8425(3) 0.1687(2) 0.1303(4) 0.337(10) Uani 1 1 d D
H78A H 0.8397 0.2115 0.1696 0.405 Uiso 1 1 calc R
H78B H 0.8629 0.1816 0.0988 0.405 Uiso 1 1 calc R
C79 C 0.8868(3) 0.1281(2) 0.1585(4) 0.221(5) Uani 1 1 d D
H79A H 0.9365 0.1362 0.1565 0.266 Uiso 1 1 calc R
H79B H 0.8900 0.1409 0.2088 0.266 Uiso 1 1 calc R
O81 O 0.93298(19) -0.09419(14) 0.07244(15) 0.1213(17) Uani 1 1 d D
C82 C 0.9602(3) -0.1564(2) 0.0613(2) 0.178(4) Uani 1 1 d D
H82A H 0.9203 -0.1967 0.0411 0.214 Uiso 1 1 calc R
H82B H 0.9939 -0.1538 0.1064 0.214 Uiso 1 1 calc R
C83 C 0.9981(3) -0.1607(3) 0.0101(3) 0.593(8) Uani 1 1 d D
H83A H 1.0495 -0.1629 0.0304 0.711 Uiso 1 1 calc R
H83B H 0.9757 -0.2034 -0.0345 0.711 Uiso 1 1 calc R
C84 C 0.9944(3) -0.1042(3) -0.0047(3) 0.760(19) Uani 1 1 d D
H84A H 0.9822 -0.1187 -0.0568 0.912 Uiso 1 1 calc R
H84B H 1.0416 -0.0718 0.0199 0.912 Uiso 1 1 calc R
C85 C 0.9388(3) -0.0712(3) 0.0202(2) 0.290(5) Uani 1 1 d D
H85A H 0.9531 -0.0202 0.0416 0.349 Uiso 1 1 calc R
H85B H 0.8923 -0.0856 -0.0194 0.349 Uiso 1 1 calc R
O85 O 0.83160(19) -0.46183(16) -0.02646(16) 0.1346(19) Uani 1 1 d D
C86 C 0.7944(3) -0.4346(2) -0.0745(2) 0.221(5) Uani 1 1 d D
H86A H 0.7623 -0.4045 -0.0540 0.266 Uiso 1 1 calc R
H86B H 0.7647 -0.4725 -0.1208 0.266 Uiso 1 1 calc R
C87 C 0.8508(3) -0.3944(3) -0.0842(3) 0.395(7) Uani 1 1 d D
H87A H 0.8320 -0.3599 -0.1009 0.474 Uiso 1 1 calc R
H87B H 0.8739 -0.4245 -0.1174 0.474 Uiso 1 1 calc R
C88 C 0.9039(5) -0.3593(2) -0.0044(3) 0.480(11) Uani 1 1 d D
H88A H 0.9524 -0.3386 -0.0005 0.576 Uiso 1 1 calc R
H88B H 0.8837 -0.3240 0.0277 0.576 Uiso 1 1 calc R
C89 C 0.9053(3) -0.4214(2) 0.0089(3) 0.191(4) Uani 1 1 d D
H89A H 0.9397 -0.4483 -0.0111 0.230 Uiso 1 1 calc R
H89B H 0.9205 -0.4085 0.0608 0.230 Uiso 1 1 calc R
O91 O 0.68904(19) -0.57335(16) -0.03368(15) 0.1282(19) Uani 1 1 d D
C92 C 0.6519(3) -0.5899(2) -0.1080(2) 0.206(5) Uani 1 1 d D
H92A H 0.6877 -0.5910 -0.1329 0.247 Uiso 1 1 calc R
H92B H 0.6233 -0.5540 -0.1114 0.247 Uiso 1 1 calc R
C93 C 0.6035(4) -0.6576(3) -0.1417(3) 0.357(9) Uani 1 1 d D
H93A H 0.6285 -0.6953 -0.1630 0.429 Uiso 1 1 calc R
H93B H 0.5596 -0.6594 -0.1793 0.429 Uiso 1 1 calc R
C94 C 0.5843(3) -0.6622(3) -0.0780(3) 0.294(9) Uani 1 1 d D
H94A H 0.5401 -0.6434 -0.0731 0.353 Uiso 1 1 calc R
H94B H 0.5772 -0.7106 -0.0837 0.353 Uiso 1 1 calc R
C95 C 0.6485(3) -0.6193(3) -0.0163(2) 0.251(7) Uani 1 1 d D
H95A H 0.6331 -0.5917 0.0249 0.301 Uiso 1 1 calc R
H95B H 0.6799 -0.6495 -0.0025 0.301 Uiso 1 1 calc R
O95 O 0.8579(2) -0.57697(17) 0.06613(16) 0.144(2) Uani 1 1 d D
C96 C 0.8773(5) -0.6347(2) 0.0215(3) 0.816(17) Uani 1 1 d D
H96A H 0.9232 -0.6209 0.0152 0.979 Uiso 1 1 calc R
H96B H 0.8393 -0.6561 -0.0260 0.979 Uiso 1 1 calc R
C97 C 0.8866(7) -0.6857(2) 0.0529(3) 0.384(10) Uani 1 1 d D
H97A H 0.9237 -0.7131 0.0397 0.460 Uiso 1 1 calc R
H97B H 0.8404 -0.7174 0.0383 0.460 Uiso 1 1 calc R
C98 C 0.9117(5) -0.6373(2) 0.1320(3) 0.354(7) Uani 1 1 d D
H98A H 0.8822 -0.6512 0.1568 0.425 Uiso 1 1 calc R
H98B H 0.9634 -0.6364 0.1551 0.425 Uiso 1 1 calc R
C99 C 0.9006(5) -0.5691(2) 0.1324(3) 0.391(8) Uani 1 1 d D
H99A H 0.8772 -0.5455 0.1683 0.469 Uiso 1 1 calc R
H99B H 0.9482 -0.5399 0.1460 0.469 Uiso 1 1 calc R
O101 O 0.53977(18) 0.06376(18) 0.33706(17) 0.178(2) Uani 1 1 d D
C102 C 0.4918(3) 0.0904(2) 0.3715(3) 0.362(8) Uani 1 1 d D
H10C H 0.4925 0.0732 0.4081 0.434 Uiso 1 1 calc R
H10D H 0.4420 0.0770 0.3371 0.434 Uiso 1 1 calc R
C103 C 0.5159(4) 0.1666(2) 0.4055(3) 0.320(8) Uani 1 1 d D
H10E H 0.5505 0.1828 0.4544 0.384 Uiso 1 1 calc R
H10F H 0.4741 0.1904 0.4077 0.384 Uiso 1 1 calc R
C104 C 0.5520(4) 0.1789(3) 0.3564(3) 0.786(10) Uani 1 1 d D
H10G H 0.5234 0.2025 0.3298 0.943 Uiso 1 1 calc R
H10H H 0.6018 0.2063 0.3831 0.943 Uiso 1 1 calc R
C105 C 0.5523(4) 0.1071(2) 0.3084(3) 0.369(6) Uani 1 1 d D
H10I H 0.5144 0.0931 0.2615 0.443 Uiso 1 1 calc R
H10J H 0.5998 0.1044 0.3006 0.443 Uiso 1 1 calc R
O105 O 0.7078(2) 0.36671(19) 0.6723(4) 0.106(3) Uani 0.50 1 d PD
C106 C 0.7047(2) 0.4256(2) 0.6965(4) 0.215(10) Uani 0.50 1 d PD
H10K H 0.7537 0.4521 0.7095 0.258 Uiso 0.50 1 calc PR
H10L H 0.6940 0.4365 0.7416 0.258 Uiso 0.50 1 calc PR
C107 C 0.6577(3) 0.4506(2) 0.6583(4) 0.549(15) Uani 0.50 1 d PD
H10M H 0.6680 0.4477 0.6149 0.659 Uiso 0.50 1 calc PR
H10N H 0.6521 0.4981 0.6869 0.659 Uiso 0.50 1 calc PR
C108 C 0.6025(2) 0.4017(3) 0.6447(7) 0.468(11) Uani 0.50 1 d PD
H10O H 0.5828 0.4122 0.6847 0.561 Uiso 0.50 1 calc PR
H10P H 0.5631 0.3903 0.5994 0.561 Uiso 0.50 1 calc PR
C109 C 0.6450(2) 0.3541(2) 0.6399(6) 0.232(10) Uani 0.50 1 d PD
H10Q H 0.6225 0.3196 0.6518 0.279 Uiso 0.50 1 calc PR
H10R H 0.6404 0.3300 0.5888 0.279 Uiso 0.50 1 calc PR
O111 O 0.68392(19) -0.30725(19) 0.4807(2) 0.188(3) Uani 1 1 d D
C112 C 0.6297(2) -0.2933(2) 0.4926(2) 0.70(2) Uani 1 1 d D
H11A H 0.5952 -0.2979 0.4469 0.836 Uiso 1 1 calc R
H11B H 0.6412 -0.2434 0.5254 0.836 Uiso 1 1 calc R
C113 C 0.5924(2) -0.3245(3) 0.5193(3) 0.653(12) Uani 1 1 d D
H11C H 0.5597 -0.3683 0.4827 0.784 Uiso 1 1 calc R
H11D H 0.5656 -0.2938 0.5478 0.784 Uiso 1 1 calc R
C114 C 0.6534(3) -0.3340(3) 0.5598(2) 0.555(18) Uani 1 1 d D
H11E H 0.6792 -0.2922 0.6043 0.667 Uiso 1 1 calc R
H11F H 0.6458 -0.3745 0.5701 0.667 Uiso 1 1 calc R
C115 C 0.6836(2) -0.3457(2) 0.5084(2) 0.896(12) Uani 1 1 d D
H11G H 0.7347 -0.3486 0.5286 1.076 Uiso 1 1 calc R
H11H H 0.6592 -0.3921 0.4698 1.076 Uiso 1 1 calc R
O115 O 0.3916(3) -0.0854(3) 0.1081(4) 0.117(3) Uani 0.50 1 d P
C116 C 0.3295(8) -0.0696(7) 0.1491(9) 0.215(9) Uani 0.50 1 d P
H11I H 0.3528 -0.0522 0.2014 0.258 Uiso 0.50 1 calc PR
H11J H 0.3035 -0.0344 0.1396 0.258 Uiso 0.50 1 calc PR
C117 C 0.2873(7) -0.1241(8) 0.1257(7) 0.236(6) Uani 0.50 1 d P
H11K H 0.2373 -0.1178 0.1065 0.283 Uiso 0.50 1 calc PR
H11L H 0.2892 -0.1380 0.1648 0.283 Uiso 0.50 1 calc PR
C118 C 0.3057(8) -0.1793(6) 0.0683(10) 0.206(10) Uani 0.50 1 d P
H11M H 0.3050 -0.2225 0.0747 0.248 Uiso 0.50 1 calc PR
H11N H 0.2718 -0.1889 0.0205 0.248 Uiso 0.50 1 calc PR
C119 C 0.3679(5) -0.1540(6) 0.0760(7) 0.148(6) Uani 0.50 1 d P
H11O H 0.3729 -0.1709 0.0278 0.177 Uiso 0.50 1 calc PR
H11P H 0.4019 -0.1741 0.1029 0.177 Uiso 0.50 1 calc PR
O120 O 0.5081(7) -0.0618(6) -0.0138(6) 0.117(5) Uani 0.25 1 d P
O125 O 0.4945(5) 0.0607(4) 0.1203(6) 0.085(4) Uani 0.25 1 d P
C121 C 0.5694(5) -0.0797(4) -0.04568(18) 0.171(7) Uani 0.50 1 d PD
H12A H 0.6135 -0.0433 -0.0173 0.205 Uiso 0.50 1 calc PR
H12B H 0.5814 -0.1245 -0.0477 0.205 Uiso 0.50 1 calc PR
C122 C 0.4700(8) -0.1032(5) -0.06172(18) 0.310(7) Uani 0.50 1 d PD
H12C H 0.4221 -0.1012 -0.0546 0.372 Uiso 0.50 1 calc PR
H12D H 0.4830 -0.1467 -0.0603 0.372 Uiso 0.50 1 calc PR
C123 C 0.4597(7) 0.0833(4) 0.11554(19) 0.202(6) Uani 0.50 1 d P
H12E H 0.4529 0.0372 0.1155 0.242 Uiso 0.50 1 calc PR
H12F H 0.4381 0.1150 0.1492 0.242 Uiso 0.50 1 calc PR
C124 C 0.5425(5) 0.1131(4) 0.13381(18) 0.140(5) Uani 0.50 1 d P
H12G H 0.5580 0.1622 0.1689 0.168 Uiso 0.50 1 calc PR
H12H H 0.5758 0.0845 0.1483 0.168 Uiso 0.50 1 calc PR

loop_
_atom_site_aniso_label
_atom_site_aniso_U_11
_atom_site_aniso_U_22
_atom_site_aniso_U_33
_atom_site_aniso_U_23
_atom_site_aniso_U_13
_atom_site_aniso_U_12
Er1 0.04685(8) 0.05407(9) 0.04896(8) 0.01519(6) 0.01801(6) 0.00597(7)
Er2 0.05185(9) 0.04539(8) 0.05276(9) 0.01382(7) 0.00611(7) 0.00106(7)
Na1 0.0661(9) 0.0705(8) 0.0679(7) 0.0309(6) 0.0113(7) -0.0008(7)
Na2 0.0606(8) 0.0568(8) 0.0611(7) 0.0165(6) 0.0147(6) 0.0059(7)
Na3 0.0613(8) 0.0608(8) 0.0603(7) 0.0222(6) 0.0161(6) 0.0014(7)
Na4 0.0632(8) 0.0596(8) 0.0674(8) 0.0230(6) 0.0149(7) 0.0065(7)
Na5 0.0896(10) 0.0717(9) 0.0699(8) 0.0282(6) 0.0300(7) 0.0096(8)
Na6 0.0620(9) 0.0883(10) 0.1038(11) 0.0360(8) 0.0219(8) 0.0236(8)
Na7 0.1009(16) 0.1051(15) 0.0554(10) 0.0330(9) 0.0113(10) -0.0341(13)
Na8 0.0704(9) 0.0729(9) 0.0837(9) 0.0273(7) 0.0246(7) 0.0037(8)
Na9 0.1170(13) 0.0680(9) 0.0747(10) 0.0142(8) 0.0238(9) 0.0166(10)
Na10 0.0402(11) 0.0186(9) 0.0481(11) 0.0057(8) 0.0212(9) 0.0156(8)
Na11 0.0665(19) 0.115(2) 0.168(3) 0.0882(17) 0.0357(19) 0.0299(17)
B3 0.051(2) 0.050(2) 0.059(2) 0.0122(18) 0.0165(18) 0.0080(19)
B4 0.057(2) 0.054(2) 0.0448(19) 0.0150(16) 0.0162(17) 0.0116(19)
B5 0.044(2) 0.059(2) 0.0427(19) 0.0111(17) 0.0172(16) 0.0128(18)
B6 0.046(2) 0.067(2) 0.064(2) 0.0286(17) 0.0218(17) 0.0033(19)
B7 0.070(3) 0.060(2) 0.062(2) 0.0218(18) 0.0272(19) 0.007(2)
B8 0.046(2) 0.073(2) 0.053(2) 0.0260(18) 0.0118(17) 0.013(2)
B9 0.049(2) 0.059(2) 0.058(2) 0.0130(19) 0.0217(17) 0.0134(19)
B10 0.054(2) 0.063(3) 0.048(2) 0.0105(19) 0.0161(18) 0.003(2)
B11 0.061(2) 0.069(3) 0.048(2) 0.0179(18) 0.0183(18) 0.004(2)
B12 0.070(3) 0.061(2) 0.059(2) 0.0225(18) 0.0267(19) 0.014(2)
B13 0.055(2) 0.0391(18) 0.0518(18) 0.0175(15) 0.0226(16) 0.0044(17)
B14 0.059(2) 0.055(2) 0.050(2) 0.0116(18) 0.0141(19) 0.015(2)
B15 0.055(2) 0.061(3) 0.072(3) 0.017(2) 0.016(2) 0.004(2)
B16 0.036(2) 0.069(2) 0.081(2) 0.0340(19) 0.0215(18) 0.0096(19)
B17 0.043(2) 0.058(2) 0.069(2) 0.0217(18) 0.0221(18) 0.0160(18)
B18 0.053(2) 0.066(2) 0.072(2) 0.0336(18) 0.0247(18) 0.0200(19)
B19 0.054(2) 0.069(3) 0.054(2) 0.015(2) 0.0142(19) 0.011(2)
B20 0.049(2) 0.073(3) 0.088(3) 0.030(2) 0.026(2) 0.025(2)
B21 0.056(2) 0.060(2) 0.080(2) 0.024(2) 0.0333(19) 0.011(2)
B22 0.054(2) 0.075(3) 0.071(2) 0.030(2) 0.019(2) 0.019(2)
B23 0.052(2) 0.0405(19) 0.050(2) 0.0159(16) -0.0049(19) 0.0007(18)
B24 0.060(2) 0.047(2) 0.057(2) 0.0062(19) 0.012(2) 0.004(2)
B25 0.052(2) 0.051(2) 0.067(2) 0.0226(18) 0.007(2) 0.0111(19)
B26 0.054(2) 0.058(2) 0.069(2) 0.0322(17) 0.001(2) 0.001(2)
B27 0.056(2) 0.050(2) 0.051(2) 0.0169(17) -0.003(2) -0.001(2)
B28 0.053(2) 0.045(2) 0.067(2) 0.0235(17) 0.006(2) 0.0030(19)
B29 0.049(2) 0.052(2) 0.075(3) 0.017(2) 0.006(2) 0.008(2)
B30 0.041(2) 0.059(3) 0.088(3) 0.016(2) 0.000(2) 0.005(2)
B31 0.081(3) 0.059(2) 0.057(3) 0.017(2) -0.008(2) 0.006(2)
B32 0.053(3) 0.068(2) 0.087(3) 0.041(2) 0.010(2) 0.010(2)
B33 0.063(3) 0.038(2) 0.057(2) 0.0105(17) 0.008(2) 0.0071(19)
B34 0.055(2) 0.049(2) 0.055(2) 0.0136(18) 0.0136(19) 0.0039(19)
B35 0.058(2) 0.0369(19) 0.054(2) 0.0135(16) 0.0039(19) -0.0092(19)
B36 0.055(2) 0.049(2) 0.062(2) 0.0133(18) 0.0231(18) 0.0045(19)
B37 0.072(3) 0.055(2) 0.073(2) 0.0246(19) 0.030(2) 0.010(2)
B38 0.058(2) 0.046(2) 0.054(2) 0.0063(19) 0.007(2) 0.0135(19)
B39 0.047(2) 0.060(2) 0.062(2) 0.0201(19) 0.003(2) 0.002(2)
B40 0.071(3) 0.049(2) 0.049(2) 0.0124(18) 0.005(2) 0.008(2)
B41 0.069(3) 0.043(2) 0.067(3) 0.010(2) 0.010(2) -0.001(2)
B42 0.067(3) 0.038(2) 0.068(2) 0.0122(19) 0.017(2) 0.007(2)
C1 0.0514(19) 0.0432(17) 0.0518(17) 0.0123(14) 0.0175(14) 0.0024(15)
C2 0.0545(19) 0.0584(19) 0.0511(16) 0.0177(14) 0.0236(14) 0.0090(16)
C3 0.052(2) 0.077(2) 0.0705(19) 0.0293(17) 0.0259(16) 0.0018(18)
C4 0.084(3) 0.117(3) 0.131(3) 0.057(2) 0.058(2) 0.007(3)
C5 0.150(3) 0.142(4) 0.156(3) 0.091(2) 0.103(2) 0.029(3)
C6 0.127(3) 0.147(4) 0.120(3) 0.076(2) 0.077(2) 0.036(3)
C7 0.102(3) 0.113(3) 0.077(2) 0.042(2) 0.0504(19) 0.034(3)
C8 0.076(2) 0.076(2) 0.079(2) 0.0298(17) 0.0484(16) 0.0231(19)
C9 0.071(2) 0.080(2) 0.092(2) 0.0417(17) 0.0518(16) 0.0255(19)
C10 0.071(2) 0.069(2) 0.0519(17) 0.0217(15) 0.0265(16) 0.0134(19)
C11 0.063(2) 0.0401(17) 0.0643(18) 0.0137(15) 0.0298(15) 0.0125(16)
C12 0.0416(17) 0.0555(18) 0.0433(16) 0.0123(14) 0.0145(13) 0.0098(15)
C13 0.080(2) 0.067(2) 0.082(2) 0.0218(19) 0.0392(19) 0.022(2)
C14 0.121(3) 0.115(3) 0.085(3) 0.030(3) 0.053(2) 0.049(3)
C15 0.153(4) 0.059(3) 0.095(3) 0.004(2) 0.052(3) 0.032(3)
C16 0.128(4) 0.038(2) 0.104(4) -0.012(2) 0.030(3) 0.007(3)
C17 0.121(3) 0.062(2) 0.069(2) 0.008(2) 0.035(2) 0.011(2)
C18 0.078(2) 0.062(2) 0.0454(18) 0.0114(16) 0.0200(17) 0.0205(19)
C19 0.083(2) 0.068(2) 0.0542(18) 0.0175(16) 0.0331(16) 0.021(2)
C20 0.072(2) 0.057(2) 0.059(2) 0.0145(17) 0.0220(17) 0.0162(18)
C21 0.052(2) 0.059(2) 0.0511(19) 0.0165(16) 0.0008(16) -0.0013(17)
C22 0.060(2) 0.055(2) 0.0374(17) 0.0075(15) -0.0018(16) 0.0005(18)
C23 0.085(3) 0.061(2) 0.058(2) 0.0241(16) -0.003(2) -0.005(2)
C24 0.149(5) 0.095(3) 0.063(2) 0.035(2) -0.041(3) -0.029(3)
C25 0.219(6) 0.149(4) 0.062(3) 0.050(2) -0.055(3) -0.088(4)
C26 0.240(7) 0.153(4) 0.048(2) 0.050(2) -0.030(3) -0.064(5)
C27 0.190(6) 0.083(3) 0.092(3) 0.032(2) 0.035(3) -0.011(4)
C28 0.137(4) 0.059(2) 0.054(2) 0.0192(17) 0.024(2) -0.003(3)
C29 0.105(3) 0.050(2) 0.073(2) 0.0190(18) -0.003(2) -0.011(2)
C30 0.090(3) 0.051(2) 0.0468(18) 0.0146(15) 0.0108(18) -0.003(2)
C31 0.054(2) 0.0443(18) 0.0609(19) 0.0136(15) 0.0095(16) -0.0048(16)
C32 0.058(2) 0.0389(17) 0.0542(18) 0.0147(14) 0.0111(16) 0.0013(16)
C33 0.056(2) 0.055(2) 0.068(2) 0.0080(19) -0.002(2) 0.0015(19)
C34 0.082(3) 0.055(2) 0.104(3) 0.016(2) 0.005(3) 0.003(2)
C35 0.086(3) 0.076(3) 0.170(4) 0.056(3) 0.009(3) -0.032(2)
C36 0.111(4) 0.109(3) 0.144(3) 0.065(2) 0.043(3) -0.025(3)
C37 0.106(3) 0.078(3) 0.096(3) 0.033(2) 0.040(2) -0.007(2)
C38 0.055(2) 0.058(2) 0.079(2) 0.0216(18) 0.0060(19) -0.0086(19)
C39 0.047(2) 0.053(2) 0.082(2) 0.0211(18) -0.0040(19) -0.0088(18)
C40 0.065(2) 0.063(2) 0.079(2) 0.0272(17) 0.0241(18) -0.0021(19)
O41 0.142(3) 0.0747(17) 0.117(2) 0.0418(15) 0.023(2) 0.0261(19)
C42 0.235(8) 0.091(3) 0.203(7) 0.061(4) 0.002(6) 0.048(4)
C43 0.307(11) 0.159(7) 0.184(8) -0.030(6) -0.045(8) 0.079(7)
C44 0.221(7) 0.289(7) 0.366(11) 0.186(6) 0.063(8) 0.161(5)
C45 0.299(9) 0.122(4) 0.400(9) 0.117(5) -0.168(7) 0.017(5)
O55 0.069(3) 0.044(2) 0.071(2) 0.0285(18) 0.021(2) 0.013(2)
C56 0.096(7) 0.065(5) 0.205(10) 0.067(5) -0.063(7) -0.021(5)
C57 0.285(11) 0.107(8) 0.233(8) 0.076(6) 0.186(7) 0.027(8)
C58 0.074(6) 0.154(9) 0.100(7) 0.034(6) -0.018(6) 0.025(6)
C59 0.121(7) 0.082(5) 0.085(5) 0.045(4) 0.037(5) 0.011(5)
O65 0.126(3) 0.137(3) 0.186(3) 0.052(2) 0.063(2) -0.016(2)
C66 0.204(7) 0.230(9) 0.160(6) -0.028(7) 0.084(5) -0.017(7)
C67 0.72(3) 0.191(9) 0.187(10) 0.034(8) -0.025(15) -0.141(13)
C68 0.336(8) 0.117(6) 0.306(8) -0.027(6) 0.215(6) -0.040(6)
C69 0.251(8) 0.296(8) 0.241(8) 0.126(6) -0.037(7) -0.175(6)
O71 0.118(2) 0.0840(17) 0.133(2) 0.0591(15) 0.022(2) 0.0268(17)
C72 0.148(5) 0.097(3) 0.214(5) 0.084(3) 0.048(4) 0.034(3)
C73 0.260(10) 0.126(6) 0.295(12) 0.032(7) 0.017(9) 0.069(6)
C74 0.203(8) 0.148(6) 0.512(18) 0.093(9) 0.103(10) 0.058(6)
C75 0.150(7) 0.188(4) 0.515(10) 0.243(4) 0.025(7) 0.037(4)
O75 0.125(3) 0.1032(19) 0.127(2) 0.0641(15) 0.027(2) 0.0319(19)
C76 0.175(7) 0.202(4) 0.436(8) 0.236(4) -0.088(6) -0.044(5)
C77 0.221(8) 0.272(9) 0.435(16) 0.102(10) -0.068(10) 0.111(7)
C78 0.275(12) 0.121(6) 0.473(18) 0.086(8) -0.030(12) 0.048(7)
C79 0.165(7) 0.118(4) 0.358(9) 0.131(4) 0.006(7) 0.024(4)
O81 0.151(3) 0.118(2) 0.0906(19) 0.0219(18) 0.0622(17) 0.049(2)
C82 0.205(7) 0.107(5) 0.152(6) -0.013(5) 0.060(5) 0.001(5)
C83 0.385(6) 0.473(15) 0.541(7) -0.297(8) 0.394(4) -0.104(8)
C84 0.732(16) 1.06(4) 0.193(6) -0.064(15) 0.311(7) -0.31(2)
C85 0.489(10) 0.378(9) 0.143(3) 0.155(4) 0.209(4) 0.238(8)
O85 0.209(4) 0.094(2) 0.085(2) 0.0251(17) 0.047(2) 0.019(3)
C86 0.331(10) 0.200(8) 0.103(4) 0.025(5) 0.087(5) 0.042(8)
C87 0.297(12) 0.598(9) 0.577(8) 0.514(5) 0.174(8) 0.101(9)
C88 0.441(15) 0.129(5) 0.96(2) 0.225(8) 0.382(13) 0.039(8)
C89 0.204(7) 0.209(7) 0.150(5) 0.061(5) 0.077(4) -0.014(6)
O91 0.106(3) 0.124(3) 0.120(2) 0.047(2) 0.000(2) -0.012(2)
C92 0.158(6) 0.186(6) 0.191(6) 0.077(5) -0.054(5) -0.007(5)
C93 0.134(7) 0.421(15) 0.206(9) -0.135(9) 0.011(7) -0.020(9)
C94 0.114(6) 0.136(6) 0.460(17) 0.016(9) 0.018(8) -0.055(5)
C95 0.285(11) 0.208(8) 0.152(7) 0.024(7) 0.015(7) -0.071(8)
O95 0.192(4) 0.106(2) 0.116(3) 0.040(2) 0.033(3) 0.050(2)
C96 0.773(19) 0.357(9) 0.68(3) -0.216(13) -0.13(2) 0.424(9)
C97 0.353(15) 0.209(9) 0.332(14) -0.115(9) 0.075(12) 0.046(10)
C98 0.263(10) 0.214(5) 0.568(13) 0.258(5) -0.030(9) 0.065(6)
C99 0.402(13) 0.173(7) 0.342(12) 0.051(7) -0.175(9) 0.079(8)
O101 0.193(3) 0.222(3) 0.146(3) 0.075(2) 0.078(2) 0.152(2)
C102 0.414(11) 0.342(8) 0.409(14) 0.214(8) 0.131(11) 0.271(7)
C103 0.387(10) 0.272(9) 0.275(11) 0.051(8) 0.141(9) 0.209(7)
C104 1.382(14) 0.891(13) 1.016(14) 0.782(11) 1.057(10) 0.987(10)
C105 0.401(10) 0.474(7) 0.609(9) 0.456(6) 0.344(8) 0.311(7)
O105 0.072(3) 0.075(3) 0.168(5) 0.042(3) 0.039(3) 0.069(2)
C106 0.084(7) 0.37(2) 0.130(10) 0.063(12) 0.002(7) 0.087(9)
C107 0.370(10) 1.081(19) 0.71(3) 0.706(16) 0.360(15) 0.581(9)
C108 0.256(6) 1.104(19) 0.445(14) 0.572(13) 0.277(8) 0.505(7)
C109 0.168(8) 0.138(6) 0.50(2) 0.183(8) 0.176(10) 0.119(6)
O111 0.141(3) 0.192(4) 0.219(4) 0.056(3) 0.098(2) -0.018(3)
C112 0.189(7) 0.90(4) 0.536(16) -0.21(2) 0.247(7) -0.104(15)
C113 0.298(5) 0.60(2) 0.747(12) -0.161(15) 0.426(5) -0.181(10)
C114 0.55(3) 0.75(3) 0.260(13) 0.236(15) 0.001(17) -0.12(3)
C115 0.597(7) 0.87(2) 1.823(14) 0.792(12) 0.953(6) 0.238(10)
O115 0.057(3) 0.131(4) 0.193(5) 0.107(3) 0.029(3) 0.019(3)
C116 0.201(10) 0.159(9) 0.177(14) -0.006(10) 0.002(11) 0.124(7)
C117 0.205(9) 0.326(12) 0.328(7) 0.228(6) 0.183(5) 0.032(8)
C118 0.180(11) 0.078(7) 0.365(19) 0.070(9) 0.131(11) 0.031(8)
C119 0.089(5) 0.102(8) 0.243(10) 0.030(8) 0.108(5) 0.008(6)
O120 0.134(9) 0.124(6) 0.074(6) 0.055(5) -0.022(6) 0.069(6)
O125 0.056(5) 0.062(4) 0.182(7) 0.088(4) 0.045(5) 0.039(4)
C121 0.061(6) 0.250(10) 0.223(11) 0.138(8) 0.016(7) 0.064(6)
C122 0.289(12) 0.320(9) 0.641(11) 0.394(7) 0.326(8) 0.151(9)
C123 0.360(10) 0.100(8) 0.225(6) 0.043(6) 0.252(5) 0.048(8)
C124 0.105(7) 0.153(6) 0.163(7) 0.110(5) -0.023(6) 0.042(5)

loop_
_atom_type_symbol
_atom_type_description
_atom_type_scat_dispersion_real
_atom_type_scat_dispersion_imag
_atom_type_scat_source
C C 0.0033 0.0016 'International Tables Vol C Tables 4.2.6.8 and 6.1.1.4'
H H 0.0000 0.0000 'International Tables Vol C Tables 4.2.6.8 and 6.1.1.4'
B B 0.0013 0.0007 'International Tables Vol C Tables 4.2.6.8 and 6.1.1.4'
O O 0.0106 0.0060 'International Tables Vol C Tables 4.2.6.8 and 6.1.1.4'
Na Na 0.0362 0.0249 'International Tables Vol C Tables 4.2.6.8 and 6.1.1.4'
Er Er -0.2586 4.9576 'International Tables Vol C Tables 4.2.6.8 and 6.1.1.4'

loop_
_geom_angle_atom_site_label_1
_geom_angle_atom_site_label_2
_geom_angle_atom_site_label_3
_geom_angle
_geom_angle_site_symmetry_1
_geom_angle_site_symmetry_3
C1 Er1 C2 36.10(9) . .
C1 Er1 B6 36.56(14) . .
C2 Er1 B6 66.00(13) . .
C1 Er1 C11 128.79(13) . .
C2 Er1 C11 117.19(12) . .
B6 Er1 C11 150.64(12) . .
C1 Er1 B16 111.67(14) . .
C2 Er1 B16 126.91(16) . .
B6 Er1 B16 114.81(13) . .
C11 Er1 B16 37.91(10) . .
C1 Er1 C12 153.88(11) . .
C2 Er1 C12 122.19(10) . .
B6 Er1 C12 169.33(14) . .
C11 Er1 C12 35.09(12) . .
B16 Er1 C12 66.91(12) . .
C1 Er1 B3 66.69(13) . .
C2 Er1 B3 36.82(14) . .
B6 Er1 B3 80.56(13) . .
C11 Er1 B3 120.43(11) . .
B16 Er1 B3 153.04(14) . .
C12 Er1 B3 102.29(12) . .
C1 Er1 B13 165.11(13) . .
C2 Er1 B13 139.62(11) . .
B6 Er1 B13 132.83(14) . .
C11 Er1 B13 65.75(14) . .
B16 Er1 B13 81.79(15) . .
C12 Er1 B13 36.56(12) . .
B3 Er1 B13 104.40(14) . .
C1 Er1 B15 116.19(13) . .
C2 Er1 B15 150.18(14) . .
B6 Er1 B15 95.59(14) . .
C11 Er1 B15 67.49(12) . .
B16 Er1 B15 38.13(15) . .
C12 Er1 B15 79.59(12) . .
B3 Er1 B15 168.36(16) . .
B13 Er1 B15 70.14(14) . .
C1 Er1 B14 137.99(11) . .
C2 Er1 B14 162.43(13) . .
B6 Er1 B14 102.83(14) . .
C11 Er1 B14 79.38(14) . .
B16 Er1 B14 69.48(16) . .
C12 Er1 B14 67.46(12) . .
B3 Er1 B14 131.08(15) . .
B13 Er1 B14 39.22(11) . .
B15 Er1 B14 38.86(15) . .
C1 Er1 B5 67.01(14) . .
C2 Er1 B5 79.01(13) . .
B6 Er1 B5 38.10(14) . .
C11 Er1 B5 163.06(15) . .
B16 Er1 B5 136.85(12) . .
C12 Er1 B5 133.16(13) . .
B3 Er1 B5 68.95(12) . .
B13 Er1 B5 98.98(14) . .
B15 Er1 B5 101.25(13) . .
B14 Er1 B5 84.03(14) . .
C1 Er1 Na2 87.81(7) . .
C2 Er1 Na2 119.48(7) . .
B6 Er1 Na2 53.60(11) . .
C11 Er1 Na2 116.98(8) . .
B16 Er1 Na2 85.09(10) . .
C12 Er1 Na2 117.38(8) . .
B3 Er1 Na2 121.04(9) . .
B13 Er1 Na2 87.05(8) . .
B15 Er1 Na2 49.69(10) . .
B14 Er1 Na2 50.19(8) . .
B5 Er1 Na2 52.10(8) . .
C21 Er2 C31 114.09(11) . .
C21 Er2 B33 113.95(13) . .
C31 Er2 B33 37.51(15) . .
C21 Er2 B26 38.01(15) . .
C31 Er2 B26 116.14(13) . .
B33 Er2 B26 140.53(12) . .
C21 Er2 C22 35.49(13) . .
C31 Er2 C22 128.15(11) . .
B33 Er2 C22 104.53(15) . .
B26 Er2 C22 67.18(16) . .
C21 Er2 C32 130.29(12) . .
C31 Er2 C32 35.52(12) . .
B33 Er2 C32 66.75(15) . .
B26 Er2 C32 107.84(15) . .
C22 Er2 C32 160.69(9) . .
C21 Er2 B36 155.44(14) . .
C31 Er2 B36 65.82(12) . .
B33 Er2 B36 81.43(15) . .
B26 Er2 B36 118.24(16) . .
C22 Er2 B36 162.94(11) . .
C32 Er2 B36 36.20(10) . .
C21 Er2 B23 65.70(12) . .
C31 Er2 B23 152.25(14) . .
B33 Er2 B23 115.37(16) . .
B26 Er2 B23 81.46(16) . .
C22 Er2 B23 36.22(10) . .
C32 Er2 B23 162.87(10) . .
B36 Er2 B23 126.77(12) . .
C21 Er2 B25 69.51(13) . .
C31 Er2 B25 137.29(15) . .
B33 Er2 B25 174.24(18) . .
B26 Er2 B25 39.90(12) . .
C22 Er2 B25 80.97(15) . .
C32 Er2 B25 107.50(15) . .
B36 Er2 B25 93.78(15) . .
B23 Er2 B25 70.08(16) . .
C21 Er2 B34 134.35(15) . .
C31 Er2 B34 68.71(13) . .
B33 Er2 B34 39.65(11) . .
B26 Er2 B34 171.57(18) . .
C22 Er2 B34 104.39(15) . .
C32 Er2 B34 80.15(14) . .
B36 Er2 B34 69.77(15) . .
B23 Er2 B34 91.51(15) . .
B25 Er2 B34 141.25(11) . .
C21 Er2 B35 163.04(14) . .
C31 Er2 B35 79.38(11) . .
B33 Er2 B35 69.85(12) . .
B26 Er2 B35 146.66(13) . .
C22 Er2 B35 128.16(13) . .
C32 Er2 B35 66.67(13) . .
B36 Er2 B35 38.37(15) . .
B23 Er2 B35 97.52(13) . .
B25 Er2 B35 108.26(12) . .
B34 Er2 B35 38.68(13) . .
C21 Er2 B24 79.43(12) . .
C31 Er2 B24 164.98(14) . .
B33 Er2 B24 144.69(14) . .
B26 Er2 B24 69.98(13) . .
C22 Er2 B24 66.61(13) . .
C32 Er2 B24 130.66(13) . .
B36 Er2 B24 99.16(14) . .
B23 Er2 B24 38.03(15) . .
B25 Er2 B24 39.06(14) . .
B34 Er2 B24 107.14(13) . .
B35 Er2 B24 88.67(13) . .
B40 Na1 B13 134.76(15) . 2_756
B40 Na1 B39 34.40(15) . .
B13 Na1 B39 104.12(14) 2_756 .
B40 Na1 B18 157.69(14) . 2_756
B13 Na1 B18 35.69(13) 2_756 2_756
B39 Na1 B18 124.23(15) . 2_756
B40 Na1 B9 117.49(14) . .
B13 Na1 B9 98.39(12) 2_756 .
B39 Na1 B9 151.18(14) . .
B18 Na1 B9 84.41(12) 2_756 .
B40 Na1 B10 86.34(13) . .
B13 Na1 B10 127.28(11) 2_756 .
B39 Na1 B10 120.60(13) . .
B18 Na1 B10 115.07(12) 2_756 .
B9 Na1 B10 31.38(11) . .
B40 Na1 B17 125.59(13) . 2_756
B13 Na1 B17 34.38(12) 2_756 2_756
B39 Na1 B17 91.69(13) . 2_756
B18 Na1 B17 32.55(11) 2_756 2_756
B9 Na1 B17 116.88(11) . 2_756
B10 Na1 B17 147.54(10) . 2_756
B40 Na1 Na7 120.00(11) . .
B13 Na1 Na7 57.47(8) 2_756 .
B39 Na1 Na7 122.77(11) . .
B18 Na1 Na7 74.34(9) 2_756 .
B9 Na1 Na7 57.06(10) . .
B10 Na1 Na7 74.62(10) . .
B17 Na1 Na7 91.27(9) 2_756 .
B40 Na1 Na3 79.54(12) . .
B13 Na1 Na3 59.43(9) 2_756 .
B39 Na1 Na3 63.16(11) . .
B18 Na1 Na3 95.07(12) 2_756 .
B9 Na1 Na3 116.11(11) . .
B10 Na1 Na3 116.72(11) . .
B17 Na1 Na3 79.02(10) 2_756 .
Na7 Na1 Na3 61.48(3) . .
B40 Na1 Na8 44.21(11) . .
B13 Na1 Na8 160.80(10) 2_756 .
B39 Na1 Na8 78.51(11) . .
B18 Na1 Na8 154.29(12) 2_756 .
B9 Na1 Na8 74.41(9) . .
B10 Na1 Na8 43.07(7) . .
B17 Na1 Na8 163.86(9) 2_756 .
Na7 Na1 Na8 104.80(4) . .
Na3 Na1 Na8 107.17(5) . .
B15 Na2 B14 34.45(13) . .
B15 Na2 B36 154.68(15) . .
B14 Na2 B36 168.73(13) . .
B15 Na2 B25 99.18(13) . .
B14 Na2 B25 109.47(13) . .
B36 Na2 B25 78.39(12) . .
B15 Na2 B5 85.53(12) . .
B14 Na2 B5 72.02(12) . .
B36 Na2 B5 99.26(12) . .
B25 Na2 B5 173.52(14) . .
B15 Na2 Na6 50.67(9) . .
B14 Na2 Na6 71.89(9) . .
B36 Na2 Na6 118.97(9) . .
B25 Na2 Na6 49.04(9) . .
B5 Na2 Na6 136.09(9) . .
B15 Na2 Er2 141.35(10) . .
B14 Na2 Er2 140.90(12) . .
B36 Na2 Er2 41.80(10) . .
B25 Na2 Er2 42.18(8) . .
B5 Na2 Er2 133.02(9) . .
Na6 Na2 Er2 90.89(4) . .
B15 Na2 Er1 42.75(9) . .
B14 Na2 Er1 43.14(10) . .
B36 Na2 Er1 133.73(11) . .
B25 Na2 Er1 141.88(9) . .
B5 Na2 Er1 43.18(8) . .
Na6 Na2 Er1 92.95(4) . .
Er2 Na2 Er1 175.44(5) . .
B15 Na2 Na7 87.05(9) . .
B14 Na2 Na7 54.83(9) . .
B36 Na2 Na7 113.98(9) . .
B25 Na2 Na7 130.29(11) . .
B5 Na2 Na7 45.07(9) . .
Na6 Na2 Na7 122.85(4) . .
Er2 Na2 Na7 116.77(4) . .
Er1 Na2 Na7 62.901(17) . .
B15 Na2 Na4 70.08(12) . .
B14 Na2 Na4 49.28(11) . .
B36 Na2 Na4 130.39(12) . .
B25 Na2 Na4 70.68(10) . .
B5 Na2 Na4 107.13(9) . .
Na6 Na2 Na4 64.80(5) . .
Er2 Na2 Na4 91.69(4) . .
Er1 Na2 Na4 92.18(3) . .
Na7 Na2 Na4 65.42(3) . .
B15 Na2 Na3 132.38(12) . .
B14 Na2 Na3 100.45(11) . .
B36 Na2 Na3 72.46(11) . .
B25 Na2 Na3 80.01(11) . .
B5 Na2 Na3 93.52(9) . .
Na6 Na2 Na3 116.92(6) . .
Er2 Na2 Na3 55.80(3) . .
Er1 Na2 Na3 124.09(4) . .
Na7 Na2 Na3 61.19(3) . .
Na4 Na2 Na3 64.81(4) . .
B4 Na3 B34 167.19(14) 2_756 .
B4 Na3 B3 33.34(13) 2_756 2_756
B34 Na3 B3 151.06(14) . 2_756
B4 Na3 Er2 142.08(10) 2_756 .
B34 Na3 Er2 44.97(9) . .
B3 Na3 Er2 147.59(10) 2_756 .
B4 Na3 Na5 73.45(10) 2_756 .
B34 Na3 Na5 119.05(10) . .
B3 Na3 Na5 53.91(9) 2_756 .
Er2 Na3 Na5 94.16(4) . .
B4 Na3 Na1 96.67(10) 2_756 .
B34 Na3 Na1 70.87(10) . .
B3 Na3 Na1 117.87(9) 2_756 .
Er2 Na3 Na1 93.22(4) . .
Na5 Na3 Na1 170.08(4) . .
B4 Na3 Na2 90.77(10) 2_756 .
B34 Na3 Na2 87.01(11) . .
B3 Na3 Na2 121.93(9) 2_756 .
Er2 Na3 Na2 59.98(3) . .
Na5 Na3 Na2 111.46(5) . .
Na1 Na3 Na2 66.92(4) . .
B4 Na3 Na7 43.98(10) 2_756 .
B34 Na3 Na7 125.82(11) . .
B3 Na3 Na7 76.04(8) 2_756 .
Er2 Na3 Na7 117.73(4) . .
Na5 Na3 Na7 112.21(4) . .
Na1 Na3 Na7 58.26(3) . .
Na2 Na3 Na7 57.98(3) . .
O71 Na4 B19 96.00(15) . .
O71 Na4 B28 96.98(13) . .
B19 Na4 B28 119.68(13) . .
O71 Na4 B29 100.46(13) . .
B19 Na4 B29 86.51(14) . .
B28 Na4 B29 33.20(14) . .
O71 Na4 B9 96.16(13) . 2_756
B19 Na4 B9 117.36(12) . 2_756
B28 Na4 B9 119.30(13) . 2_756
B29 Na4 B9 149.25(13) . 2_756
O71 Na4 B8 95.27(14) . 2_756
B19 Na4 B8 149.57(12) . 2_756
B28 Na4 B8 86.74(12) . 2_756
B29 Na4 B8 118.97(13) . 2_756
B9 Na4 B8 33.09(11) 2_756 2_756
O71 Na4 B18 90.41(14) . .
B19 Na4 B18 33.89(11) . .
B28 Na4 B18 153.46(15) . .
B29 Na4 B18 120.37(15) . .
B9 Na4 B18 84.93(12) 2_756 .
B8 Na4 B18 118.02(11) 2_756 .
O71 Na4 B14 122.55(13) . .
B19 Na4 B14 33.82(13) . .
B28 Na4 B14 127.36(14) . .
B29 Na4 B14 100.74(15) . .
B9 Na4 B14 91.66(13) 2_756 .
B8 Na4 B14 118.75(13) 2_756 .
B18 Na4 B14 33.77(13) . .
O71 Na4 Na2 154.05(11) . .
B19 Na4 Na2 63.57(11) . .
B28 Na4 Na2 81.43(11) . .
B29 Na4 Na2 64.39(12) . .
B9 Na4 Na2 107.26(11) 2_756 .
B8 Na4 Na2 110.43(11) 2_756 .
B18 Na4 Na2 80.91(11) . .
B14 Na4 Na2 47.52(8) . .
O81 Na5 O75 98.14(14) . .
O81 Na5 B28 135.94(12) . .
O75 Na5 B28 100.08(15) . .
O81 Na5 B8 122.48(13) . 2_756
O75 Na5 B8 105.63(13) . 2_756
B28 Na5 B8 90.32(13) . 2_756
O81 Na5 B23 105.40(12) . .
O75 Na5 B23 129.53(14) . .
B28 Na5 B23 35.33(12) . .
B8 Na5 B23 98.28(14) 2_756 .
O81 Na5 B27 105.51(12) . .
O75 Na5 B27 95.58(13) . .
B28 Na5 B27 33.10(11) . .
B8 Na5 B27 122.78(15) 2_756 .
B23 Na5 B27 35.41(13) . .
O81 Na5 B7 94.87(13) . 2_756
O75 Na5 B7 94.53(13) . 2_756
B28 Na5 B7 123.03(13) . 2_756
B8 Na5 B7 32.89(14) 2_756 2_756
B23 Na5 B7 126.30(14) . 2_756
B27 Na5 B7 155.66(15) . 2_756
O81 Na5 Na3 96.75(10) . .
O75 Na5 Na3 164.95(11) . .
B28 Na5 Na3 70.26(11) . .
B8 Na5 Na3 63.99(11) 2_756 .
B23 Na5 Na3 47.08(9) . .
B27 Na5 Na3 82.49(11) . .
B7 Na5 Na3 82.02(11) 2_756 .
O65 Na6 O101 92.03(16) . .
O65 Na6 B29 128.72(13) . .
O101 Na6 B29 106.19(16) . .
O65 Na6 B19 131.64(16) . .
O101 Na6 B19 107.65(14) . .
B29 Na6 B19 88.26(14) . .
O65 Na6 B25 96.29(14) . .
O101 Na6 B25 128.09(14) . .
B29 Na6 B25 35.50(15) . .
B19 Na6 B25 104.22(13) . .
O65 Na6 B15 99.94(16) . .
O101 Na6 B15 128.83(13) . .
B29 Na6 B15 104.12(14) . .
B19 Na6 B15 34.03(16) . .
B25 Na6 B15 99.95(13) . .
O65 Na6 B20 102.48(15) . .
O101 Na6 B20 96.00(13) . .
B29 Na6 B20 121.94(14) . .
B19 Na6 B20 33.68(14) . .
B25 Na6 B20 131.24(13) . .
B15 Na6 B20 32.87(13) . .
O65 Na6 B30 100.06(13) . .
O101 Na6 B30 93.35(14) . .
B29 Na6 B30 33.29(12) . .
B19 Na6 B30 121.54(15) . .
B25 Na6 B30 34.74(14) . .
B15 Na6 B30 132.05(14) . .
B20 Na6 B30 155.22(15) . .
O65 Na6 Na2 96.63(13) . .
O101 Na6 Na2 171.34(13) . .
B29 Na6 Na2 68.10(11) . .
B19 Na6 Na2 66.43(10) . .
B25 Na6 Na2 50.84(9) . .
B15 Na6 Na2 49.64(9) . .
B20 Na6 Na2 82.28(10) . .
B30 Na6 Na2 85.03(10) . .
B5 Na7 B4 36.92(10) 2_756 2_756
B5 Na7 Na2 128.72(8) 2_756 .
B4 Na7 Na2 95.15(8) 2_756 .
B5 Na7 Na2 51.28(8) 2_756 2_756
B4 Na7 Na2 84.85(8) 2_756 2_756
Na2 Na7 Na2 180.0 . 2_756
B5 Na7 Na1 123.37(8) 2_756 .
B4 Na7 Na1 100.74(9) 2_756 .
Na2 Na7 Na1 68.86(3) . .
Na2 Na7 Na1 111.14(3) 2_756 .
B5 Na7 Na1 56.63(8) 2_756 2_756
B4 Na7 Na1 79.26(9) 2_756 2_756
Na2 Na7 Na1 111.14(3) . 2_756
Na2 Na7 Na1 68.86(3) 2_756 2_756
Na1 Na7 Na1 180.000(1) . 2_756
B5 Na7 Na3 82.16(7) 2_756 .
B4 Na7 Na3 46.52(8) 2_756 .
Na2 Na7 Na3 60.83(3) . .
Na2 Na7 Na3 119.17(3) 2_756 .
Na1 Na7 Na3 60.26(3) . .
Na1 Na7 Na3 119.74(3) 2_756 .
B5 Na7 Na3 97.84(7) 2_756 2_756
B4 Na7 Na3 133.48(8) 2_756 2_756
Na2 Na7 Na3 119.17(3) . 2_756
Na2 Na7 Na3 60.83(3) 2_756 2_756
Na1 Na7 Na3 119.74(3) . 2_756
Na1 Na7 Na3 60.26(3) 2_756 2_756
Na3 Na7 Na3 180.000(1) . 2_756
O111 Na8 O41 91.65(16) . .
O111 Na8 B10 129.10(14) . .
O41 Na8 B10 97.32(13) . .
O111 Na8 B40 138.72(13) . .
O41 Na8 B40 94.44(15) . .
B10 Na8 B40 90.50(14) . .
O111 Na8 B41 104.42(14) . .
O41 Na8 B41 95.67(14) . .
B10 Na8 B41 124.15(16) . .
B40 Na8 B41 34.36(13) . .
O111 Na8 B11 95.88(14) . .
O41 Na8 B11 94.60(13) . .
B10 Na8 B11 33.66(14) . .
B40 Na8 B11 124.14(14) . .
B41 Na8 B11 156.92(16) . .
O111 Na8 B36 115.44(14) . .
O41 Na8 B36 126.40(14) . .
B10 Na8 B36 98.69(14) . .
B40 Na8 B36 34.96(13) . .
B41 Na8 B36 35.35(13) . .
B11 Na8 B36 124.69(14) . .
O111 Na8 B6 104.61(14) . .
O41 Na8 B6 126.02(12) . .
B10 Na8 B6 34.19(12) . .
B40 Na8 B6 104.40(14) . .
B41 Na8 B6 127.46(16) . .
B11 Na8 B6 33.76(14) . .
B36 Na8 B6 92.36(13) . .
O111 Na8 Na1 177.09(11) . .
O41 Na8 Na1 90.59(11) . .
B10 Na8 Na1 48.68(10) . .
B40 Na8 Na1 42.84(8) . .
B41 Na8 Na1 77.20(11) . .
B11 Na8 Na1 82.08(10) . .
B36 Na8 Na1 64.47(9) . .
B6 Na8 Na1 72.54(10) . .
O91 Na9 O85 98.38(14) . .
O91 Na9 O95 94.06(14) . .
O85 Na9 O95 103.59(17) . .
O91 Na9 B37 111.68(16) . .
O85 Na9 B37 134.52(15) . .
O95 Na9 B37 107.28(16) . .
O91 Na9 B38 147.91(17) . .
O85 Na9 B38 106.37(14) . .
O95 Na9 B38 99.51(13) . .
B37 Na9 B38 36.40(14) . .
O91 Na9 B33 121.62(15) . .
O85 Na9 B33 97.90(15) . .
O95 Na9 B33 134.84(13) . .
B37 Na9 B33 37.31(16) . .
B38 Na9 B33 35.77(13) . .
O91 Na9 C89 122.84(15) . .
O85 Na9 C89 25.22(11) . .
O95 Na9 C89 94.30(16) . .
B37 Na9 C89 119.20(14) . .
B38 Na9 C89 85.13(14) . .
B33 Na9 C89 88.61(14) . .
O105 Na10 O55 86.6(2) . .
O105 Na10 B17 146.81(18) . .
O55 Na10 B17 98.70(17) . .
O105 Na10 B21 104.77(15) . .
O55 Na10 B21 145.62(18) . .
B17 Na10 B21 54.63(14) . .
O105 Na10 B22 108.92(17) . .
O55 Na10 B22 108.19(17) . .
B17 Na10 B22 38.29(12) . .
B21 Na10 B22 37.48(16) . .
O105 Na10 C19 119.7(2) . .
O55 Na10 C19 136.40(14) . .
B17 Na10 C19 78.12(15) . .
B21 Na10 C19 65.29(14) . .
B22 Na10 C19 95.89(15) . .
O105 Na10 C18 141.4(2) . .
O55 Na10 C18 113.18(14) . .
B17 Na10 C18 65.68(13) . .
B21 Na10 C18 77.87(13) . .
B22 Na10 C18 96.27(14) . .
C19 Na10 C18 26.06(12) . .
O105 Na10 C14 95.7(2) . .
O55 Na10 C14 130.23(13) . .
B17 Na10 C14 105.12(17) . .
B21 Na10 C14 81.62(16) . .
B22 Na10 C14 117.65(17) . .
C19 Na10 C14 27.00(13) . .
C18 Na10 C14 46.03(14) . .
O105 Na10 C56 86.6(2) . .
O55 Na10 C56 22.13(11) . .
B17 Na10 C56 86.61(18) . .
B21 Na10 C56 124.57(17) . .
B22 Na10 C56 87.23(17) . .
C19 Na10 C56 150.28(15) . .
C18 Na10 C56 124.23(15) . .
C14 Na10 C56 152.28(13) . .
O125 Na11 O120 87.1(5) . .
O125 Na11 O115 96.0(4) . .
O120 Na11 O115 115.1(4) . .
O125 Na11 B31 150.9(3) . .
O120 Na11 B31 95.3(4) . .
O115 Na11 B31 109.0(3) . .
O125 Na11 B32 114.1(3) . .
O120 Na11 B32 99.5(4) . .
O115 Na11 B32 135.2(3) . .
B31 Na11 B32 36.84(14) . .
O125 Na11 B30 126.9(3) . .
O120 Na11 B30 128.7(4) . .
O115 Na11 B30 99.7(3) . .
B31 Na11 B30 35.71(15) . .
B32 Na11 B30 35.67(17) . .
O125 Na11 C122 97.0(4) . .
O120 Na11 C122 17.7(4) . .
O115 Na11 C122 99.4(3) . .
B31 Na11 C122 93.5(3) . .
B32 Na11 C122 108.3(3) . .
B30 Na11 C122 129.2(3) . .
C2 B3 B4 119.1(3) . .
C2 B3 B8 106.6(3) . .
B4 B3 B8 60.8(3) . .
C2 B3 B7 55.1(3) . .
B4 B3 B7 109.0(3) . .
B8 B3 B7 58.1(3) . .
C2 B3 Er1 68.6(2) . .
B4 B3 Er1 74.9(2) . .
B8 B3 Er1 126.0(2) . .
B7 B3 Er1 117.4(2) . .
C2 B3 Na3 155.7(3) . 2_756
B4 B3 Na3 71.9(2) . 2_756
B8 B3 Na3 97.7(2) . 2_756
B7 B3 Na3 145.7(2) . 2_756
Er1 B3 Na3 96.19(17) . 2_756
B3 B4 B8 60.6(3) . .
B3 B4 B9 110.1(4) . .
B8 B4 B9 58.0(2) . .
B3 B4 B5 116.4(3) . .
B8 B4 B5 107.3(3) . .
B9 B4 B5 58.9(2) . .
B3 B4 Na3 74.78(18) . 2_756
B8 B4 Na3 99.24(18) . 2_756
B9 B4 Na3 143.1(2) . 2_756
B5 B4 Na3 153.4(3) . 2_756
B6 B5 B10 61.6(3) . .
B6 B5 B9 110.2(4) . .
B10 B5 B9 57.2(2) . .
B6 B5 B4 116.1(3) . .
B10 B5 B4 107.6(3) . .
B9 B5 B4 60.1(2) . .
B6 B5 Er1 66.33(19) . .
B10 B5 Er1 119.8(3) . .
B9 B5 Er1 122.3(2) . .
B4 B5 Er1 70.57(19) . .
B6 B5 Na2 75.94(19) . .
B10 B5 Na2 108.93(18) . .
B9 B5 Na2 152.8(2) . .
B4 B5 Na2 142.6(3) . .
Er1 B5 Na2 84.72(12) . .
C1 B6 B5 120.5(3) . .
C1 B6 B10 107.5(3) . .
B5 B6 B10 60.2(3) . .
C1 B6 B11 56.3(3) . .
B5 B6 B11 108.4(3) . .
B10 B6 B11 57.5(3) . .
C1 B6 Er1 69.37(19) . .
B5 B6 Er1 75.6(2) . .
B10 B6 Er1 126.5(2) . .
B11 B6 Er1 118.8(2) . .
C1 B6 Na8 115.6(3) . .
B5 B6 Na8 108.4(2) . .
B10 B6 Na8 63.41(17) . .
B11 B6 Na8 70.95(18) . .
Er1 B6 Na8 168.33(17) . .
C2 B7 B8 108.3(4) . .
C2 B7 B3 55.7(3) . .
B8 B7 B3 59.4(3) . .
C2 B7 B12 111.9(3) . .
B8 B7 B12 60.1(3) . .
B3 B7 B12 104.8(4) . .
C2 B7 Na5 118.7(2) . 2_756
B8 B7 Na5 67.26(18) . 2_756
B3 B7 Na5 75.70(18) . 2_756
B12 B7 Na5 115.1(3) . 2_756
B9 B8 B7 115.8(3) . .
B9 B8 B3 111.4(3) . .
B7 B8 B3 62.5(3) . .
B9 B8 B4 61.6(3) . .
B7 B8 B4 110.8(3) . .
B3 B8 B4 58.6(3) . .
B9 B8 B12 61.0(3) . .
B7 B8 B12 62.7(3) . .
B3 B8 B12 109.1(3) . .
B4 B8 B12 106.8(3) . .
B9 B8 Na5 162.5(3) . 2_756
B7 B8 Na5 79.8(2) . 2_756
B3 B8 Na5 82.14(18) . 2_756
B4 B8 Na5 122.1(2) . 2_756
B12 B8 Na5 126.5(3) . 2_756
B9 B8 Na4 73.4(2) . 2_756
B7 B8 Na4 158.7(3) . 2_756
B3 B8 Na4 134.3(3) . 2_756
B4 B8 Na4 90.5(3) . 2_756
B12 B8 Na4 111.9(2) . 2_756
Na5 B8 Na4 89.29(12) 2_756 2_756
B10 B9 B8 114.1(4) . .
B10 B9 B5 61.4(3) . .
B8 B9 B5 111.0(3) . .
B10 B9 B12 60.0(3) . .
B8 B9 B12 61.4(3) . .
B5 B9 B12 105.8(3) . .
B10 B9 B4 111.9(3) . .
B8 B9 B4 60.5(3) . .
B5 B9 B4 61.0(2) . .
B12 B9 B4 106.3(3) . .
B10 B9 Na4 157.7(3) . 2_756
B8 B9 Na4 73.5(2) . 2_756
B5 B9 Na4 137.6(3) . 2_756
B12 B9 Na4 112.3(2) . 2_756
B4 B9 Na4 90.2(2) . 2_756
B10 B9 Na1 74.9(2) . .
B8 B9 Na1 165.6(3) . .
B5 B9 Na1 83.03(19) . .
B12 B9 Na1 119.1(2) . .
B4 B9 Na1 128.3(3) . .
Na4 B9 Na1 94.04(14) 2_756 .
B9 B10 B11 116.5(3) . .
B9 B10 B12 62.7(3) . .
B11 B10 B12 62.2(3) . .
B9 B10 B5 61.4(3) . .
B11 B10 B5 110.4(3) . .
B12 B10 B5 107.8(3) . .
B9 B10 B6 110.8(3) . .
B11 B10 B6 62.0(3) . .
B12 B10 B6 108.3(3) . .
B5 B10 B6 58.1(3) . .
B9 B10 Na8 161.6(3) . .
B11 B10 Na8 80.7(2) . .
B12 B10 Na8 126.7(3) . .
B5 B10 Na8 120.9(2) . .
B6 B10 Na8 82.41(18) . .
B9 B10 Na1 73.7(2) . .
B11 B10 Na1 166.1(3) . .
B12 B10 Na1 120.1(3) . .
B5 B10 Na1 82.5(2) . .
B6 B10 Na1 125.0(3) . .
Na8 B10 Na1 88.24(11) . .
C1 B11 B10 108.9(4) . .
C1 B11 B12 113.4(3) . .
B10 B11 B12 59.1(3) . .
C1 B11 B6 54.8(3) . .
B10 B11 B6 60.6(3) . .
B12 B11 B6 105.0(4) . .
C1 B11 Na8 118.1(2) . .
B10 B11 Na8 65.64(17) . .
B12 B11 Na8 113.0(2) . .
B6 B11 Na8 75.29(17) . .
B10 B12 B9 57.3(3) . .
B10 B12 B11 58.7(3) . .
B9 B12 B11 108.9(3) . .
B10 B12 B8 108.3(4) . .
B9 B12 B8 57.5(3) . .
B11 B12 B8 124.0(4) . .
B10 B12 B7 124.6(4) . .
B9 B12 B7 108.0(3) . .
B11 B12 B7 84.9(3) . .
B8 B12 B7 57.2(3) . .
C12 B13 B14 119.3(3) . .
C12 B13 B17 54.9(3) . .
B14 B13 B17 107.7(3) . .
C12 B13 B18 105.6(3) . .
B14 B13 B18 60.0(2) . .
B17 B13 B18 57.2(2) . .
C12 B13 Er1 71.3(2) . .
B14 B13 Er1 74.0(2) . .
B17 B13 Er1 119.2(3) . .
B18 B13 Er1 125.1(2) . .
C12 B13 Na1 117.9(2) . 2_756
B14 B13 Na1 113.7(3) . 2_756
B17 B13 Na1 80.5(2) . 2_756
B18 B13 Na1 74.8(2) . 2_756
Er1 B13 Na1 156.80(18) . 2_756
B19 B14 B13 110.9(3) . .
B19 B14 B15 59.3(3) . .
B13 B14 B15 116.0(3) . .
B19 B14 B18 59.0(2) . .
B13 B14 B18 61.0(2) . .
B15 B14 B18 108.4(3) . .
B19 B14 Er1 121.5(3) . .
B13 B14 Er1 66.8(2) . .
B15 B14 Er1 69.9(2) . .
B18 B14 Er1 119.8(2) . .
B19 B14 Na2 102.49(19) . .
B13 B14 Na2 144.8(3) . .
B15 B14 Na2 72.03(19) . .
B18 B14 Na2 152.6(3) . .
Er1 B14 Na2 86.67(14) . .
B19 B14 Na4 68.1(2) . .
B13 B14 Na4 119.1(3) . .
B15 B14 Na4 113.4(2) . .
B18 B14 Na4 71.4(2) . .
Er1 B14 Na4 167.51(18) . .
Na2 B14 Na4 83.20(11) . .
B16 B15 B20 59.4(3) . .
B16 B15 B19 111.1(3) . .
B20 B15 B19 60.1(3) . .
B16 B15 B14 117.8(3) . .
B20 B15 B14 110.2(4) . .
B19 B15 B14 59.9(3) . .
B16 B15 Er1 67.4(2) . .
B20 B15 Er1 119.5(3) . .
B19 B15 Er1 123.1(2) . .
B14 B15 Er1 71.2(2) . .
B16 B15 Na2 144.4(3) . .
B20 B15 Na2 152.7(3) . .
B19 B15 Na2 103.7(3) . .
B14 B15 Na2 73.5(2) . .
Er1 B15 Na2 87.56(15) . .
B16 B15 Na6 118.9(3) . .
B20 B15 Na6 74.1(2) . .
B19 B15 Na6 70.3(2) . .
B14 B15 Na6 113.9(3) . .
Er1 B15 Na6 163.78(19) . .
Na2 B15 Na6 79.69(11) . .
C11 B16 B20 105.9(3) . .
C11 B16 B15 118.9(3) . .
B20 B16 B15 60.8(3) . .
C11 B16 B21 53.7(2) . .
B20 B16 B21 58.2(3) . .
B15 B16 B21 108.2(4) . .
C11 B16 Er1 70.88(19) . .
B20 B16 Er1 126.8(3) . .
B15 B16 Er1 74.5(2) . .
B21 B16 Er1 118.2(2) . .
C12 B17 B18 110.7(3) . .
C12 B17 B13 56.3(2) . .
B18 B17 B13 61.5(2) . .
C12 B17 B22 112.0(3) . .
B18 B17 B22 59.8(2) . .
B13 B17 B22 105.8(3) . .
C12 B17 Na10 103.3(3) . .
B18 B17 Na10 132.9(3) . .
B13 B17 Na10 159.4(3) . .
B22 B17 Na10 77.9(2) . .
C12 B17 Na1 107.1(2) . 2_756
B18 B17 Na1 68.5(2) . 2_756
B13 B17 Na1 65.1(2) . 2_756
B22 B17 Na1 123.0(3) . 2_756
Na10 B17 Na1 130.39(17) . 2_756
B17 B18 B19 116.1(4) . .
B17 B18 B22 63.8(2) . .
B19 B18 B22 61.2(2) . .
B17 B18 B14 110.3(4) . .
B19 B18 B14 59.9(3) . .
B22 B18 B14 106.1(4) . .
B17 B18 B13 61.4(3) . .
B19 B18 B13 110.1(4) . .
B22 B18 B13 108.7(4) . .
B14 B18 B13 59.0(2) . .
B17 B18 Na1 78.97(19) . 2_756
B19 B18 Na1 163.2(3) . 2_756
B22 B18 Na1 135.5(2) . 2_756
B14 B18 Na1 109.3(2) . 2_756
B13 B18 Na1 69.47(19) . 2_756
B17 B18 Na4 173.4(3) . .
B19 B18 Na4 69.8(2) . .
B22 B18 Na4 119.4(2) . .
B14 B18 Na4 74.9(2) . .
B13 B18 Na4 120.4(2) . .
Na1 B18 Na4 95.59(15) 2_756 .
B20 B19 B18 114.8(3) . .
B20 B19 B15 59.1(3) . .
B18 B19 B15 111.4(3) . .
B20 B19 B14 110.0(4) . .
B18 B19 B14 61.1(3) . .
B15 B19 B14 60.8(3) . .
B20 B19 B22 62.8(3) . .
B18 B19 B22 60.5(2) . .
B15 B19 B22 106.8(4) . .
B14 B19 B22 106.5(3) . .
B20 B19 Na4 168.3(2) . .
B18 B19 Na4 76.3(2) . .
B15 B19 Na4 121.8(3) . .
B14 B19 Na4 78.0(2) . .
B22 B19 Na4 124.0(3) . .
B20 B19 Na6 76.48(19) . .
B18 B19 Na6 168.5(3) . .
B15 B19 Na6 75.71(19) . .
B14 B19 Na6 118.5(2) . .
B22 B19 Na6 127.3(3) . .
Na4 B19 Na6 92.34(13) . .
B21 B20 B16 63.7(3) . .
B21 B20 B15 111.8(3) . .
B16 B20 B15 59.8(3) . .
B21 B20 B19 114.8(3) . .
B16 B20 B19 112.0(4) . .
B15 B20 B19 60.8(3) . .
B21 B20 B22 62.4(3) . .
B16 B20 B22 110.1(3) . .
B15 B20 B22 106.0(3) . .
B19 B20 B22 60.0(3) . .
B21 B20 Na6 174.4(3) . .
B16 B20 Na6 118.3(2) . .
B15 B20 Na6 72.98(19) . .
B19 B20 Na6 69.84(19) . .
B22 B20 Na6 119.8(3) . .
C11 B21 B20 110.3(3) . .
C11 B21 B16 58.7(2) . .
B20 B21 B16 58.2(3) . .
C11 B21 B22 112.8(4) . .
B20 B21 B22 62.7(3) . .
B16 B21 B22 106.3(3) . .
C11 B21 Na10 100.8(2) . .
B20 B21 Na10 134.7(4) . .
B16 B21 Na10 158.8(3) . .
B22 B21 Na10 75.4(2) . .
B18 B22 B19 58.3(2) . .
B18 B22 B21 123.0(4) . .
B19 B22 B21 105.7(4) . .
B18 B22 B20 108.0(3) . .
B19 B22 B20 57.1(3) . .
B21 B22 B20 54.9(3) . .
B18 B22 B17 56.4(2) . .
B19 B22 B17 107.4(3) . .
B21 B22 B17 85.7(3) . .
B20 B22 B17 121.8(4) . .
B18 B22 Na10 116.9(2) . .
B19 B22 Na10 168.3(3) . .
B21 B22 Na10 67.11(19) . .
B20 B22 Na10 119.6(3) . .
B17 B22 Na10 63.82(17) . .
C22 B23 B24 119.4(4) . .
C22 B23 B28 104.7(3) . .
B24 B23 B28 61.2(3) . .
C22 B23 B27 54.2(2) . .
B24 B23 B27 107.2(3) . .
B28 B23 B27 56.1(2) . .
C22 B23 Er2 69.8(2) . .
B24 B23 Er2 73.4(2) . .
B28 B23 Er2 123.8(3) . .
B27 B23 Er2 115.9(2) . .
C22 B23 Na5 114.0(3) . .
B24 B23 Na5 113.2(2) . .
B28 B23 Na5 69.2(2) . .
B27 B23 Na5 74.8(2) . .
Er2 B23 Na5 166.05(19) . .
B29 B24 B23 110.1(4) . .
B29 B24 B28 57.8(3) . .
B23 B24 B28 60.2(3) . .
B29 B24 B25 60.7(3) . .
B23 B24 B25 117.7(3) . .
B28 B24 B25 109.0(3) . .
B29 B24 Er2 119.9(2) . .
B23 B24 Er2 68.55(19) . .
B28 B24 Er2 119.0(2) . .
B25 B24 Er2 68.00(18) . .
B26 B25 B29 107.1(4) . .
B26 B25 B24 115.7(4) . .
B29 B25 B24 58.2(3) . .
B26 B25 B30 58.8(2) . .
B29 B25 B30 57.1(3) . .
B24 B25 B30 106.2(4) . .
B26 B25 Er2 66.6(2) . .
B29 B25 Er2 122.0(3) . .
B24 B25 Er2 72.9(2) . .
B30 B25 Er2 118.2(3) . .
B26 B25 Na6 121.8(3) . .
B29 B25 Na6 69.9(2) . .
B24 B25 Na6 110.4(2) . .
B30 B25 Na6 76.0(2) . .
Er2 B25 Na6 164.5(2) . .
B26 B25 Na2 147.2(3) . .
B29 B25 Na2 103.34(19) . .
B24 B25 Na2 71.3(2) . .
B30 B25 Na2 153.3(2) . .
Er2 B25 Na2 87.02(13) . .
Na6 B25 Na2 80.11(12) . .
C21 B26 B30 106.7(4) . .
C21 B26 B25 119.0(4) . .
B30 B26 B25 61.8(2) . .
C21 B26 B31 53.8(3) . .
B30 B26 B31 58.8(3) . .
B25 B26 B31 109.4(3) . .
C21 B26 Er2 70.3(2) . .
B30 B26 Er2 126.6(2) . .
B25 B26 Er2 73.5(2) . .
B31 B26 Er2 117.6(3) . .
C22 B27 B28 110.0(4) . .
C22 B27 B32 113.6(4) . .
B28 B27 B32 60.3(2) . .
C22 B27 B23 56.0(2) . .
B28 B27 B23 60.2(2) . .
B32 B27 B23 105.6(3) . .
C22 B27 Na5 111.3(3) . .
B28 B27 Na5 67.4(2) . .
B32 B27 Na5 119.3(2) . .
B23 B27 Na5 69.8(2) . .
B27 B28 B29 116.1(3) . .
B27 B28 B32 62.7(3) . .
B29 B28 B32 61.9(3) . .
B27 B28 B23 63.8(2) . .
B29 B28 B23 110.1(4) . .
B32 B28 B23 110.0(3) . .
B27 B28 B24 111.4(3) . .
B29 B28 B24 59.5(3) . .
B32 B28 B24 106.3(4) . .
B23 B28 B24 58.6(3) . .
B27 B28 Na5 79.5(3) . .
B29 B28 Na5 164.3(2) . .
B32 B28 Na5 131.1(3) . .
B23 B28 Na5 75.5(2) . .
B24 B28 Na5 116.1(3) . .
B27 B28 Na4 170.2(3) . .
B29 B28 Na4 73.46(18) . .
B32 B28 Na4 124.1(3) . .
B23 B28 Na4 116.0(2) . .
B24 B28 Na4 74.52(18) . .
Na5 B28 Na4 90.92(12) . .
B28 B29 B30 114.4(3) . .
B28 B29 B24 62.7(3) . .
B30 B29 B24 112.7(3) . .
B28 B29 B32 60.4(3) . .
B30 B29 B32 60.8(3) . .
B24 B29 B32 107.6(3) . .
B28 B29 B25 113.3(3) . .
B30 B29 B25 62.0(3) . .
B24 B29 B25 61.1(3) . .
B32 B29 B25 107.7(3) . .
B28 B29 Na6 166.0(2) . .
B30 B29 Na6 79.4(3) . .
B24 B29 Na6 115.6(3) . .
B32 B29 Na6 129.8(3) . .
B25 B29 Na6 74.6(3) . .
B28 B29 Na4 73.34(18) . .
B30 B29 Na4 170.7(3) . .
B24 B29 Na4 75.06(18) . .
B32 B29 Na4 122.9(3) . .
B25 B29 Na4 120.8(3) . .
Na6 B29 Na4 92.69(13) . .
B29 B30 B31 113.2(4) . .
B29 B30 B26 110.8(3) . .
B31 B30 B26 62.3(3) . .
B29 B30 B32 61.4(3) . .
B31 B30 B32 60.5(3) . .
B26 B30 B32 108.4(4) . .
B29 B30 B25 60.8(3) . .
B31 B30 B25 110.3(3) . .
B26 B30 B25 59.4(2) . .
B32 B30 B25 107.2(3) . .
B29 B30 Na11 118.2(3) . .
B31 B30 Na11 66.8(3) . .
B26 B30 Na11 119.3(2) . .
B32 B30 Na11 69.9(3) . .
B25 B30 Na11 176.5(4) . .
B29 B30 Na6 67.3(2) . .
B31 B30 Na6 179.1(4) . .
B26 B30 Na6 116.9(3) . .
B32 B30 Na6 120.3(2) . .
B25 B30 Na6 69.2(2) . .
Na11 B30 Na6 113.73(18) . .
C21 B31 B30 110.0(4) . .
C21 B31 B32 114.6(4) . .
B30 B31 B32 60.4(3) . .
C21 B31 B26 57.4(3) . .
B30 B31 B26 58.9(3) . .
B32 B31 B26 105.7(3) . .
C21 B31 Na11 170.0(3) . .
B30 B31 Na11 77.5(3) . .
B32 B31 Na11 74.6(2) . .
B26 B31 Na11 125.5(3) . .
B28 B32 B30 109.3(4) . .
B28 B32 B31 123.7(4) . .
B30 B32 B31 59.1(3) . .
B28 B32 B29 57.7(3) . .
B30 B32 B29 57.8(3) . .
B31 B32 B29 108.9(4) . .
B28 B32 B27 57.0(2) . .
B30 B32 B27 125.0(4) . .
B31 B32 B27 84.1(3) . .
B29 B32 B27 107.6(3) . .
B28 B32 Na11 167.7(3) . .
B30 B32 Na11 74.4(2) . .
B31 B32 Na11 68.5(2) . .
B29 B32 Na11 119.1(3) . .
B27 B32 Na11 131.1(3) . .
C31 B33 B34 120.0(3) . .
C31 B33 B38 107.2(4) . .
B34 B33 B38 60.7(2) . .
C31 B33 B37 54.4(3) . .
B34 B33 B37 107.8(3) . .
B38 B33 B37 58.1(3) . .
C31 B33 Er2 71.1(2) . .
B34 B33 Er2 75.2(2) . .
B38 B33 Er2 127.9(2) . .
B37 B33 Er2 118.8(3) . .
C31 B33 Na9 104.0(2) . .
B34 B33 Na9 120.1(3) . .
B38 B33 Na9 69.07(18) . .
B37 B33 Na9 66.20(19) . .
Er2 B33 Na9 162.94(18) . .
B39 B34 B33 108.8(3) . .
B39 B34 B35 60.3(3) . .
B33 B34 B35 115.0(4) . .
B39 B34 B38 58.1(2) . .
B33 B34 B38 59.9(2) . .
B35 B34 B38 108.7(4) . .
B39 B34 Er2 123.1(3) . .
B33 B34 Er2 65.2(2) . .
B35 B34 Er2 71.7(2) . .
B38 B34 Er2 118.5(3) . .
B39 B34 Na3 102.89(19) . .
B33 B34 Na3 143.5(3) . .
B35 B34 Na3 66.37(19) . .
B38 B34 Na3 156.6(2) . .
Er2 B34 Na3 82.53(12) . .
B36 B35 B39 110.8(3) . .
B36 B35 B34 117.8(3) . .
B39 B35 B34 58.7(3) . .
B36 B35 B40 61.5(3) . .
B39 B35 B40 57.7(3) . .
B34 B35 B40 107.5(3) . .
B36 B35 Er2 68.1(2) . .
B39 B35 Er2 120.1(2) . .
B34 B35 Er2 69.64(19) . .
B40 B35 Er2 119.9(2) . .
C32 B36 B35 119.7(3) . .
C32 B36 B40 104.0(3) . .
B35 B36 B40 60.5(3) . .
C32 B36 B41 53.0(2) . .
B35 B36 B41 106.7(3) . .
B40 B36 B41 56.3(2) . .
C32 B36 Er2 71.4(2) . .
B35 B36 Er2 73.5(2) . .
B40 B36 Er2 123.7(3) . .
B41 B36 Er2 116.0(2) . .
C32 B36 Na2 138.6(3) . .
B35 B36 Na2 85.8(2) . .
B40 B36 Na2 117.33(19) . .
B41 B36 Na2 155.2(3) . .
Er2 B36 Na2 87.79(15) . .
C32 B36 Na8 106.3(3) . .
B35 B36 Na8 115.2(2) . .
B40 B36 Na8 66.3(2) . .
B41 B36 Na8 67.3(2) . .
Er2 B36 Na8 169.95(19) . .
Na2 B36 Na8 88.02(12) . .
C31 B37 B38 109.7(4) . .
C31 B37 B42 115.5(3) . .
B38 B37 B42 61.6(3) . .
C31 B37 B33 55.9(3) . .
B38 B37 B33 59.4(3) . .
B42 B37 B33 106.7(3) . .
C31 B37 Na9 112.6(3) . .
B38 B37 Na9 74.1(2) . .
B42 B37 Na9 122.5(3) . .
B33 B37 Na9 76.5(2) . .
B39 B38 B37 112.9(4) . .
B39 B38 B33 109.6(3) . .
B37 B38 B33 62.5(3) . .
B39 B38 B34 59.6(3) . .
B37 B38 B34 110.3(3) . .
B33 B38 B34 59.4(2) . .
B39 B38 B42 62.2(3) . .
B37 B38 B42 59.7(3) . .
B33 B38 B42 107.6(4) . .
B34 B38 B42 106.8(3) . .
B39 B38 Na9 175.3(3) . .
B37 B38 Na9 69.49(19) . .
B33 B38 Na9 75.15(17) . .
B34 B38 Na9 124.0(3) . .
B42 B38 Na9 117.5(2) . .
B38 B39 B40 114.8(3) . .
B38 B39 B34 62.3(3) . .
B40 B39 B34 112.9(4) . .
B38 B39 B35 112.6(3) . .
B40 B39 B35 61.9(3) . .
B34 B39 B35 60.9(3) . .
B38 B39 B42 61.1(3) . .
B40 B39 B42 60.7(3) . .
B34 B39 B42 108.0(3) . .
B35 B39 B42 107.2(3) . .
B38 B39 Na1 174.0(3) . .
B40 B39 Na1 67.99(18) . .
B34 B39 Na1 122.2(2) . .
B35 B39 Na1 73.38(17) . .
B42 B39 Na1 118.4(3) . .
B39 B40 B41 115.3(3) . .
B39 B40 B42 62.3(3) . .
B41 B40 B42 62.2(3) . .
B39 B40 B35 60.4(3) . .
B41 B40 B35 109.9(3) . .
B42 B40 B35 107.2(3) . .
B39 B40 B36 110.1(4) . .
B41 B40 B36 62.6(3) . .
B42 B40 B36 109.5(3) . .
B35 B40 B36 58.0(3) . .
B39 B40 Na1 77.6(2) . .
B41 B40 Na1 167.0(3) . .
B42 B40 Na1 127.2(3) . .
B35 B40 Na1 77.31(19) . .
B36 B40 Na1 115.9(2) . .
B39 B40 Na8 169.1(3) . .
B41 B40 Na8 74.0(3) . .
B42 B40 Na8 121.7(3) . .
B35 B40 Na8 123.2(3) . .
B36 B40 Na8 78.7(2) . .
Na1 B40 Na8 92.94(12) . .
C32 B41 B40 111.3(4) . .
C32 B41 B42 115.3(4) . .
B40 B41 B42 60.7(3) . .
C32 B41 B36 56.3(2) . .
B40 B41 B36 61.1(3) . .
B42 B41 B36 107.2(4) . .
C32 B41 Na8 116.3(3) . .
B40 B41 Na8 71.6(2) . .
B42 B41 Na8 118.8(2) . .
B36 B41 Na8 77.3(2) . .
B37 B42 B40 122.7(4) . .
B37 B42 B38 58.7(3) . .
B40 B42 B38 107.7(3) . .
B37 B42 B41 83.6(3) . .
B40 B42 B41 57.1(2) . .
B38 B42 B41 123.3(4) . .
B37 B42 B39 107.5(4) . .
B40 B42 B39 57.1(3) . .
B38 B42 B39 56.7(3) . .
B41 B42 B39 106.6(3) . .
C3 C1 C2 113.1(3) . .
C3 C1 B6 118.9(3) . .
C2 C1 B6 123.2(3) . .
C3 C1 B11 117.8(3) . .
C2 C1 B11 105.6(3) . .
B6 C1 B11 69.0(3) . .
C3 C1 Er1 104.9(3) . .
C2 C1 Er1 72.0(2) . .
B6 C1 Er1 74.1(2) . .
B11 C1 Er1 133.1(3) . .
C1 C2 C10 111.6(3) . .
C1 C2 B7 107.1(3) . .
C10 C2 B7 112.6(3) . .
C1 C2 B3 124.6(3) . .
C10 C2 B3 120.7(3) . .
B7 C2 B3 69.1(3) . .
C1 C2 Er1 71.9(2) . .
C10 C2 Er1 109.8(3) . .
B7 C2 Er1 134.0(3) . .
B3 C2 Er1 74.6(2) . .
C9 C3 C1 110.8(3) . .
C9 C4 C5 120.6(4) . .
C6 C5 C4 120.5(6) . .
C5 C6 C7 120.0(6) . .
C8 C7 C6 121.9(4) . .
C7 C8 C9 118.8(4) . .
C7 C8 C10 126.0(3) . .
C9 C8 C10 115.1(4) . .
C4 C9 C8 118.1(4) . .
C4 C9 C3 123.4(3) . .
C8 C9 C3 118.5(4) . .
C8 C10 C2 114.9(3) . .
C12 C11 C13 112.3(3) . .
C12 C11 B21 108.6(4) . .
C13 C11 B21 113.0(3) . .
C12 C11 B16 123.6(3) . .
C13 C11 B16 120.7(4) . .
B21 C11 B16 67.7(3) . .
C12 C11 Er1 72.72(19) . .
C13 C11 Er1 111.6(3) . .
B21 C11 Er1 130.1(2) . .
B16 C11 Er1 71.21(19) . .
C20 C12 C11 113.0(3) . .
C20 C12 B17 113.4(3) . .
C11 C12 B17 107.6(3) . .
C20 C12 B13 119.3(3) . .
C11 C12 B13 124.0(2) . .
B17 C12 B13 68.8(3) . .
C20 C12 Er1 110.5(3) . .
C11 C12 Er1 72.19(18) . .
B17 C12 Er1 131.3(2) . .
B13 C12 Er1 72.18(19) . .
C19 C13 C11 107.0(4) . .
C15 C14 C19 121.9(5) . .
C15 C14 Na10 82.8(4) . .
C19 C14 Na10 74.0(3) . .
C16 C15 C14 117.7(5) . .
C17 C16 C15 124.0(4) . .
C16 C17 C18 118.4(5) . .
C19 C18 C17 120.2(4) . .
C19 C18 C20 117.3(3) . .
C17 C18 C20 122.4(4) . .
C19 C18 Na10 76.7(3) . .
C17 C18 Na10 81.4(3) . .
C20 C18 Na10 108.5(3) . .
C18 C19 C14 117.9(4) . .
C18 C19 C13 117.8(4) . .
C14 C19 C13 124.2(4) . .
C18 C19 Na10 77.2(3) . .
C14 C19 Na10 79.0(3) . .
C13 C19 Na10 109.8(3) . .
C18 C20 C12 107.7(3) . .
C23 C21 C22 111.9(3) . .
C23 C21 B31 115.8(3) . .
C22 C21 B31 105.8(3) . .
C23 C21 B26 119.8(4) . .
C22 C21 B26 124.6(3) . .
B31 C21 B26 68.8(3) . .
C23 C21 Er2 108.1(3) . .
C22 C21 Er2 74.9(2) . .
B31 C21 Er2 131.2(2) . .
B26 C21 Er2 71.7(2) . .
C30 C22 C21 115.2(3) . .
C30 C22 B27 115.8(4) . .
C21 C22 B27 105.2(3) . .
C30 C22 B23 117.2(3) . .
C21 C22 B23 123.3(3) . .
B27 C22 B23 69.8(2) . .
C30 C22 Er2 109.1(3) . .
C21 C22 Er2 69.6(2) . .
B27 C22 Er2 131.3(2) . .
B23 C22 Er2 74.0(2) . .
C29 C23 C21 111.4(4) . .
C25 C24 C29 121.9(6) . .
C26 C25 C24 122.2(5) . .
C25 C26 C27 117.6(6) . .
C26 C27 C28 122.0(7) . .
C29 C28 C27 119.2(4) . .
C29 C28 C30 117.1(4) . .
C27 C28 C30 123.6(5) . .
C28 C29 C24 116.8(5) . .
C28 C29 C23 117.2(4) . .
C24 C29 C23 125.9(5) . .
C22 C30 C28 109.3(4) . .
C33 C31 C32 110.5(3) . .
C33 C31 B37 118.0(3) . .
C32 C31 B37 104.8(3) . .
C33 C31 B33 120.4(3) . .
C32 C31 B33 124.8(3) . .
B37 C31 B33 69.7(3) . .
C33 C31 Er2 106.0(3) . .
C32 C31 Er2 75.60(19) . .
B37 C31 Er2 131.6(3) . .
B33 C31 Er2 71.4(2) . .
C40 C32 B41 116.4(4) . .
C40 C32 C31 115.0(3) . .
B41 C32 C31 105.6(3) . .
C40 C32 B36 117.5(3) . .
B41 C32 B36 70.7(3) . .
C31 C32 B36 122.1(3) . .
C40 C32 Er2 109.2(3) . .
B41 C32 Er2 130.7(3) . .
C31 C32 Er2 68.9(2) . .
B36 C32 Er2 72.4(2) . .
C39 C33 C31 112.0(4) . .
C35 C34 C39 120.2(5) . .
C36 C35 C34 121.1(4) . .
C35 C36 C37 118.6(6) . .
C38 C37 C36 122.6(5) . .
C37 C38 C39 120.2(3) . .
C37 C38 C40 124.1(4) . .
C39 C38 C40 115.5(4) . .
C38 C39 C34 117.2(5) . .
C38 C39 C33 118.9(3) . .
C34 C39 C33 123.8(4) . .
C32 C40 C38 110.3(3) . .
C42 O41 C45 102.5(4) . .
C42 O41 Na8 122.5(3) . .
C45 O41 Na8 122.9(3) . .
O41 C42 C43 111.2(4) . .
C44 C43 C42 105.3(4) . .
C43 C44 C45 105.0(5) . .
O41 C45 C44 109.6(4) . .
C56 O55 C59 105.2(5) . .
C56 O55 Na10 116.5(3) . .
C59 O55 Na10 127.3(4) . .
O55 C56 C57 110.7(4) . .
O55 C56 Na10 41.3(3) . .
C57 C56 Na10 139.0(5) . .
C58 C57 C56 104.9(5) . .
C57 C58 C59 104.2(5) . .
O55 C59 C58 111.3(4) . .
C66 O65 C69 105.6(4) . .
C66 O65 Na6 129.8(3) . .
C69 O65 Na6 119.9(4) . .
C67 C66 O65 109.0(4) . .
C66 C67 C68 105.4(5) . .
C69 C68 C67 105.7(5) . .
C68 C69 O65 110.2(4) . .
C72 O71 C75 105.5(3) . .
C72 O71 Na4 126.1(3) . .
C75 O71 Na4 117.1(4) . .
C73 C72 O71 109.6(4) . .
C72 C73 C74 107.3(4) . .
C75 C74 C73 105.3(5) . .
C74 C75 O71 111.3(4) . .
C76 O75 C79 107.8(4) . .
C76 O75 Na5 125.3(3) . .
C79 O75 Na5 118.8(3) . .
O75 C76 C77 106.5(4) . .
C78 C77 C76 107.5(5) . .
C77 C78 C79 106.0(5) . .
O75 C79 C78 106.8(4) . .
C82 O81 C85 110.4(4) . .
C82 O81 Na5 131.7(3) . .
C85 O81 Na5 117.9(3) . .
O81 C82 C83 102.9(4) . .
C84 C83 C82 110.2(5) . .
C83 C84 C85 107.4(6) . .
O81 C85 C84 104.0(5) . .
C86 O85 C89 106.6(4) . .
C86 O85 Na9 127.6(3) . .
C89 O85 Na9 112.1(3) . .
O85 C86 C87 106.3(4) . .
C86 C87 C88 98.5(5) . .
C89 C88 C87 97.9(4) . .
O85 C89 C88 106.3(5) . .
O85 C89 Na9 42.7(2) . .
C88 C89 Na9 127.7(5) . .
C92 O91 C95 106.0(4) . .
C92 O91 Na9 132.4(3) . .
C95 O91 Na9 121.6(3) . .
O91 C92 C93 109.4(5) . .
C92 C93 C94 102.7(4) . .
C95 C94 C93 102.8(5) . .
O91 C95 C94 110.4(5) . .
C99 O95 C96 101.3(5) . .
C99 O95 Na9 122.6(3) . .
C96 O95 Na9 135.4(3) . .
O95 C96 C97 109.9(6) . .
C96 C97 C98 100.4(4) . .
C99 C98 C97 103.0(5) . .
O95 C99 C98 110.9(4) . .
C105 O101 C102 104.4(5) . .
C105 O101 Na6 122.2(4) . .
C102 O101 Na6 127.6(4) . .
O101 C102 C103 106.0(5) . .
C102 C103 C104 103.2(5) . .
C105 C104 C103 100.9(5) . .
O101 C105 C104 110.3(5) . .
C106 O105 C109 88.9(4) . .
C106 O105 Na10 131.4(3) . .
C109 O105 Na10 139.3(3) . .
O105 C106 C107 120.2(6) . .
O105 C106 C109 45.8(3) . .
C107 C106 C109 79.7(4) . .
O105 C106 C108 89.1(3) . .
C107 C106 C108 44.2(4) . .
C109 C106 C108 43.3(2) . .
C106 C107 C108 91.6(6) . .
C106 C107 C109 57.2(3) . .
C108 C107 C109 44.0(3) . .
C109 C108 C107 92.1(5) . .
C109 C108 C106 57.6(3) . .
C107 C108 C106 44.2(4) . .
O105 C109 C108 124.3(4) . .
O105 C109 C106 45.2(3) . .
C108 C109 C106 79.1(3) . .
O105 C109 C107 85.1(4) . .
C108 C109 C107 43.9(4) . .
C106 C109 C107 43.0(3) . .
C112 O111 C115 88.0(5) . .
C112 O111 Na8 149.7(4) . .
C115 O111 Na8 118.7(3) . .
O111 C112 C113 125.1(5) . .
O111 C112 C115 46.1(3) . .
C113 C112 C115 79.1(4) . .
O111 C112 C114 86.6(4) . .
C113 C112 C114 44.1(3) . .
C115 C112 C114 43.0(3) . .
C112 C113 C114 92.2(4) . .
C112 C113 C115 57.7(3) . .
C114 C113 C115 44.3(3) . .
C115 C114 C113 91.1(4) . .
C115 C114 C112 57.1(3) . .
C113 C114 C112 43.7(3) . .
O111 C115 C114 121.3(5) . .
O111 C115 C112 45.9(3) . .
C114 C115 C112 79.9(4) . .
O111 C115 C113 88.9(4) . .
C114 C115 C113 44.6(3) . .
C112 C115 C113 43.2(3) . .
C119 O115 C116 94.1(9) . .
C119 O115 Na11 115.0(7) . .
C116 O115 Na11 149.1(5) . .
C117 C116 O115 107.1(12) . .
C116 C117 C118 110.6(15) . .
C119 C118 C117 102.7(11) . .
C118 C119 O115 121.0(11) . .
C122 O120 C121 89.8(11) . .
C122 O120 Na11 121.5(12) . .
C121 O120 Na11 126.6(7) . .
C121 O125 Na11 120.4(5) 2_655 .
C123 C121 O120 103.7(9) 2_655 .
C123 C121 C122 79.9(7) 2_655 .
O120 C121 C122 35.4(5) . .
C123 C121 O125 24.0(6) 2_655 2_655
O120 C121 O125 81.5(7) . 2_655
C122 C121 O125 65.0(5) . 2_655
O120 C122 C124 126.8(13) . 2_655
O120 C122 C121 54.8(10) . .
C124 C122 C121 87.7(7) 2_655 .
O120 C122 Na11 40.8(9) . .
C124 C122 Na11 166.2(6) 2_655 .
C121 C122 Na11 86.3(3) . .
C121 C123 C124 100.5(8) 2_655 .
C122 C124 C123 90.8(7) 2_655 .

loop_
_geom_bond_atom_site_label_1
_geom_bond_atom_site_label_2
_geom_bond_distance
_geom_bond_site_symmetry_2
Er1 C1 2.508(4) .
Er1 C2 2.511(4) .
Er1 B6 2.577(4) .
Er1 C11 2.575(4) .
Er1 B16 2.581(4) .
Er1 C12 2.583(4) .
Er1 B3 2.600(4) .
Er1 B13 2.597(5) .
Er1 B15 2.694(5) .
Er1 B14 2.716(5) .
Er1 B5 2.725(4) .
Er1 Na2 3.9657(13) .
Er2 C21 2.530(4) .
Er2 C31 2.531(4) .
Er2 B33 2.534(4) .
Er2 B26 2.552(5) .
Er2 C22 2.605(4) .
Er2 C32 2.628(4) .
Er2 B36 2.644(5) .
Er2 B23 2.668(5) .
Er2 B25 2.665(4) .
Er2 B34 2.699(5) .
Er2 B35 2.733(4) .
Er2 B24 2.748(4) .
Na1 B40 2.854(4) .
Na1 B13 2.925(5) 2_756
Na1 B39 3.006(4) .
Na1 B18 3.014(5) 2_756
Na1 B9 3.131(4) .
Na1 B10 3.149(5) .
Na1 B17 3.180(5) 2_756
Na1 Na7 4.0044(16) .
Na1 Na3 4.088(2) .
Na1 Na8 4.191(3) .
Na2 B15 3.027(5) .
Na2 B14 3.051(4) .
Na2 B36 3.057(4) .
Na2 B25 3.076(5) .
Na2 B5 3.142(4) .
Na2 Na6 3.908(2) .
Na2 Na7 4.0029(13) .
Na2 Na4 4.108(2) .
Na2 Na3 4.122(2) .
Na3 B4 3.002(4) 2_756
Na3 B34 3.030(4) .
Na3 B3 3.048(5) 2_756
Na3 Na5 3.903(3) .
Na3 Na7 4.1369(12) .
Na4 O71 2.358(4) .
Na4 B19 2.975(6) .
Na4 B28 3.021(4) .
Na4 B29 3.022(4) .
Na4 B9 3.038(4) 2_756
Na4 B8 3.041(5) 2_756
Na4 B18 3.078(5) .
Na4 B14 3.136(6) .
Na5 O81 2.320(4) .
Na5 O75 2.345(4) .
Na5 B28 2.902(6) .
Na5 B8 2.967(4) 2_756
Na5 B23 3.005(5) .
Na5 B27 3.091(5) .
Na5 B7 3.167(4) 2_756
Na6 O65 2.311(5) .
Na6 O101 2.325(4) .
Na6 B29 2.918(6) .
Na6 B19 2.984(4) .
Na6 B25 2.996(5) .
Na6 B15 3.072(5) .
Na6 B20 3.091(4) .
Na6 B30 3.108(6) .
Na7 B5 2.851(5) 2_756
Na7 B4 2.873(5) 2_756
Na7 Na2 4.0029(13) 2_756
Na7 Na1 4.0044(16) 2_756
Na7 Na3 4.1369(12) 2_756
Na8 O111 2.296(5) .
Na8 O41 2.369(4) .
Na8 B10 2.864(4) .
Na8 B40 2.927(6) .
Na8 B41 2.965(5) .
Na8 B11 3.102(4) .
Na8 B36 3.134(6) .
Na8 B6 3.174(4) .
Na9 O91 2.241(3) .
Na9 O85 2.279(5) .
Na9 O95 2.352(4) .
Na9 B37 2.787(5) .
Na9 B38 2.862(4) .
Na9 B33 2.961(4) .
Na9 C89 3.115(6) .
Na10 O105 2.268(5) .
Na10 O55 2.306(5) .
Na10 B17 2.718(5) .
Na10 B21 2.818(5) .
Na10 B22 2.961(5) .
Na10 C19 3.030(5) .
Na10 C18 3.036(5) .
Na10 C14 3.095(7) .
Na10 C56 3.123(8) .
Na11 O125 2.172(10) .
Na11 O120 2.287(14) .
Na11 O115 2.437(8) .
Na11 B31 2.785(7) .
Na11 B32 2.885(6) .
Na11 B30 2.960(7) .
Na11 C122 2.986(6) .
B3 C2 1.616(6) .
B3 B4 1.736(7) .
B3 B8 1.773(6) .
B3 B7 1.827(8) .
B3 Na3 3.048(5) 2_756
B4 B8 1.776(7) .
B4 B9 1.796(6) .
B4 B5 1.812(5) .
B4 Na3 3.002(4) 2_756
B5 B6 1.736(7) .
B5 B10 1.775(7) .
B5 B9 1.775(6) .
B6 C1 1.596(6) .
B6 B10 1.800(7) .
B6 B11 1.824(8) .
B7 C2 1.605(6) .
B7 B8 1.747(8) .
B7 B12 1.847(6) .
B7 Na5 3.167(4) 2_756
B8 B9 1.731(6) .
B8 B12 1.802(6) .
B8 Na5 2.967(4) 2_756
B8 Na4 3.041(5) 2_756
B9 B10 1.698(6) .
B9 B12 1.794(8) .
B9 Na4 3.038(4) 2_756
B10 B11 1.742(7) .
B10 B12 1.748(6) .
B11 C1 1.625(6) .
B11 B12 1.802(6) .
B13 C12 1.625(6) .
B13 B14 1.787(5) .
B13 B17 1.821(6) .
B13 B18 1.822(7) .
B13 Na1 2.925(5) 2_756
B14 B19 1.784(7) .
B14 B15 1.800(7) .
B14 B18 1.806(7) .
B15 B16 1.726(7) .
B15 B20 1.744(7) .
B15 B19 1.774(8) .
B16 C11 1.675(4) .
B16 B20 1.719(8) .
B16 B21 1.814(7) .
B17 C12 1.597(7) .
B17 B18 1.743(6) .
B17 B22 1.876(6) .
B17 Na1 3.180(5) 2_756
B18 B19 1.767(6) .
B18 B22 1.808(7) .
B18 Na1 3.014(5) 2_756
B19 B20 1.763(8) .
B19 B22 1.819(6) .
B20 B21 1.719(6) .
B20 B22 1.868(7) .
B21 C11 1.580(6) .
B21 B22 1.862(8) .
B23 C22 1.640(4) .
B23 B24 1.766(7) .
B23 B28 1.795(6) .
B23 B27 1.856(7) .
B24 B29 1.757(7) .
B24 B28 1.812(8) .
B24 B25 1.811(7) .
B25 B26 1.783(5) .
B25 B29 1.804(7) .
B25 B30 1.826(7) .
B26 C21 1.655(7) .
B26 B30 1.771(7) .
B26 B31 1.831(8) .
B27 C22 1.605(6) .
B27 B28 1.717(5) .
B27 B32 1.818(7) .
B28 B29 1.727(8) .
B28 B32 1.777(6) .
B29 B30 1.736(6) .
B29 B32 1.802(7) .
B30 B31 1.769(7) .
B30 B32 1.792(9) .
B31 C21 1.586(7) .
B31 B32 1.794(6) .
B33 C31 1.629(7) .
B33 B34 1.782(5) .
B33 B38 1.791(7) .
B33 B37 1.846(8) .
B34 B39 1.760(7) .
B34 B35 1.799(6) .
B34 B38 1.806(6) .
B35 B36 1.769(7) .
B35 B39 1.788(6) .
B35 B40 1.815(7) .
B36 C32 1.638(4) .
B36 B40 1.831(7) .
B36 B41 1.859(7) .
B37 C31 1.601(6) .
B37 B38 1.765(7) .
B37 B42 1.783(6) .
B38 B39 1.733(5) .
B38 B42 1.816(8) .
B39 B40 1.739(8) .
B39 B42 1.834(7) .
B40 B41 1.740(6) .
B40 B42 1.806(5) .
B41 C32 1.572(6) .
B41 B42 1.833(7) .
C1 C3 1.550(5) .
C1 C2 1.555(4) .
C2 C10 1.567(5) .
C3 C9 1.504(6) .
C4 C9 1.402(7) .
C4 C5 1.403(8) .
C5 C6 1.318(6) .
C6 C7 1.398(8) .
C7 C8 1.370(7) .
C8 C9 1.408(4) .
C8 C10 1.455(6) .
C11 C12 1.555(5) .
C11 C13 1.568(6) .
C12 C20 1.532(4) .
C13 C19 1.492(5) .
C14 C15 1.403(7) .
C14 C19 1.431(7) .
C15 C16 1.359(8) .
C16 C17 1.354(7) .
C17 C18 1.458(5) .
C18 C19 1.368(6) .
C18 C20 1.496(6) .
C21 C23 1.507(4) .
C21 C22 1.566(6) .
C22 C30 1.509(5) .
C23 C29 1.497(7) .
C24 C25 1.373(9) .
C24 C29 1.391(6) .
C25 C26 1.346(11) .
C26 C27 1.368(7) .
C27 C28 1.423(8) .
C28 C29 1.391(8) .
C28 C30 1.526(5) .
C31 C33 1.557(5) .
C31 C32 1.576(5) .
C32 C40 1.527(6) .
C33 C39 1.485(7) .
C34 C35 1.384(9) .
C34 C39 1.403(5) .
C35 C36 1.329(8) .
C36 C37 1.375(6) .
C37 C38 1.339(8) .
C38 C39 1.387(6) .
C38 C40 1.534(5) .
O41 C42 1.335(5) .
O41 C45 1.340(6) .
C42 C43 1.375(8) .
C43 C44 1.358(7) .
C44 C45 1.384(7) .
O55 C56 1.315(6) .
O55 C59 1.330(6) .
C56 C57 1.389(8) .
C57 C58 1.361(6) .
C58 C59 1.374(9) .
O65 C66 1.375(7) .
O65 C69 1.376(5) .
C66 C67 1.332(7) .
C67 C68 1.442(7) .
C68 C69 1.328(8) .
O71 C72 1.378(4) .
O71 C75 1.379(5) .
C72 C73 1.339(6) .
C73 C74 1.445(7) .
C74 C75 1.328(7) .
O75 C76 1.378(6) .
O75 C79 1.384(4) .
C76 C77 1.423(6) .
C77 C78 1.344(7) .
C78 C79 1.418(8) .
O81 C82 1.393(5) .
O81 C85 1.394(6) .
C82 C83 1.437(8) .
C83 C84 1.343(9) .
C84 C85 1.415(8) .
O85 C86 1.403(6) .
O85 C89 1.432(5) .
C86 C87 1.440(8) .
C87 C88 1.551(7) .
C88 C89 1.437(7) .
O91 C92 1.418(5) .
O91 C95 1.421(7) .
C92 C93 1.438(7) .
C93 C94 1.526(9) .
C94 C95 1.443(6) .
O95 C99 1.350(6) .
O95 C96 1.356(7) .
C96 C97 1.461(8) .
C97 C98 1.488(6) .
C98 C99 1.458(7) .
O101 C105 1.319(7) .
O101 C102 1.339(7) .
C102 C103 1.454(6) .
C103 C104 1.485(10) .
C104 C105 1.450(6) .
O105 C106 1.150(6) .
O105 C109 1.162(6) .
C106 C107 1.313(8) .
C106 C109 1.619(6) .
C106 C108 1.884(6) .
C107 C108 1.315(8) .
C107 C109 1.895(7) .
C108 C109 1.316(7) .
O111 C112 1.162(6) .
O111 C115 1.167(7) .
C112 C113 1.311(8) .
C112 C115 1.618(7) .
C112 C114 1.896(8) .
C113 C114 1.322(8) .
C113 C115 1.881(6) .
C114 C115 1.314(7) .
O115 C119 1.313(12) .
O115 C116 1.631(19) .
C116 C117 1.20(2) .
C117 C118 1.45(2) .
C118 C119 1.216(19) .
O120 C122 1.066(12) .
O120 C121 1.504(17) .
O125 C121 1.904(13) 2_655
C121 C123 1.394(6) 2_655
C121 C122 1.840(17) .
C121 O125 1.904(13) 2_655
C122 C124 1.400(6) 2_655
C123 C121 1.394(6) 2_655
C123 C124 1.552(16) .
C124 C122 1.400(6) 2_655
